data_7006922
loop_
_publ_author_name
'Hannant, Mark H.'
'Wright, Joseph A.'
'Lancaster, Simon J.'
'Hughes, David L.'
'Horton, Peter N.'
'Bochmann, Manfred'

_publ_section_title
;
 The synthesis of new weakly coordinating diborate anions: anion
 stability as a function of linker structure and steric bulk.
;
_journal_issue 20
_journal_name_full 'Dalton transactions (Cambridge, England : 2003)'
_journal_page_first 2415
_journal_page_last 2426
_journal_paper_doi 10.1039/b515548g
_journal_year 2006
_chemical_formula_moiety 'C19 H15, C36 B F28'
_chemical_formula_structural (CPh3)[FB(C6F4-C6F5-2)3]
_chemical_formula_sum 'C55 H15 B F28'
_chemical_formula_weight 1218.48
_chemical_name_common (CPh3)(F-PBB)
_chemical_name_systematic
;
?
;
_space_group_IT_number 2
_symmetry_cell_setting triclinic
_symmetry_Int_Tables_number 2
_symmetry_space_group_name_Hall '-P 1'
_symmetry_space_group_name_H-M 'P -1'
_atom_sites_solution_hydrogens geom
_atom_sites_solution_primary direct
_atom_sites_solution_secondary difmap
_audit_creation_method SHELXL-97
_cell_angle_alpha 90.21(3)
_cell_angle_beta 92.34(3)
_cell_angle_gamma 104.52(3)
_cell_formula_units_Z 4
_cell_length_a 9.788(2)
_cell_length_b 18.682(4)
_cell_length_c 27.788(6)
_cell_measurement_temperature 140(1)
_cell_volume 4914.4(19)
_computing_cell_refinement 'DENZO/CELL (Otwinowski and Minor, 1985)'
_computing_data_collection 'MSC R-Axis-II control software, 1994'
_computing_data_reduction 'DENZO, SCALEPACK (Otwinowski and Minor, 1985)'
_computing_molecular_graphics 'ORTEP (Johnson, 1971)'
_computing_publication_material 'SHELXL (Sheldrick, 1997)'
_computing_structure_refinement 'SHELXL (Sheldrick, 1997)'
_computing_structure_solution 'SHELXS (Sheldrick, 1997)'
_diffrn_ambient_temperature 140(1)
_diffrn_measured_fraction_theta_full 0.918
_diffrn_measured_fraction_theta_max 0.918
_diffrn_measurement_device 'Rigaku R-Axis-IIc'
_diffrn_measurement_method 'image-plate oscillation photos'
_diffrn_radiation_monochromator graphite
_diffrn_radiation_source 'rotating anode'
_diffrn_radiation_type Mo-K\a
_diffrn_radiation_wavelength 0.71073
_diffrn_reflns_av_R_equivalents 0.2113
_diffrn_reflns_av_sigmaI/netI 0.2355
_diffrn_reflns_limit_h_max 10
_diffrn_reflns_limit_h_min -10
_diffrn_reflns_limit_k_max 20
_diffrn_reflns_limit_k_min -20
_diffrn_reflns_limit_l_max 29
_diffrn_reflns_limit_l_min -29
_diffrn_reflns_number 19145
_diffrn_reflns_theta_full 22.50
_diffrn_reflns_theta_max 22.50
_diffrn_reflns_theta_min 1.33
_diffrn_standards_decay_% 0
_exptl_absorpt_coefficient_mu 0.170
_exptl_absorpt_correction_type 'not applied'
_exptl_crystal_colour yellow
_exptl_crystal_density_diffrn 1.647
_exptl_crystal_density_method 'not measured'
_exptl_crystal_description prisms
_exptl_crystal_F_000 2408
_exptl_crystal_size_max 0.25
_exptl_crystal_size_mid 0.15
_exptl_crystal_size_min 0.10
_refine_diff_density_max 0.510
_refine_diff_density_min -0.469
_refine_diff_density_rms 0.130
_refine_ls_extinction_method none
_refine_ls_goodness_of_fit_ref 0.887
_refine_ls_hydrogen_treatment mixed
_refine_ls_matrix_type fullcycle
_refine_ls_number_parameters 1506
_refine_ls_number_reflns 11805
_refine_ls_number_restraints 0
_refine_ls_restrained_S_all 0.887
_refine_ls_R_factor_all 0.2016
_refine_ls_R_factor_gt 0.0971
_refine_ls_shift/su_max 0.031
_refine_ls_shift/su_mean 0.003
_refine_ls_structure_factor_coef Fsqd
_refine_ls_weighting_details 'calc w=1/[\s^2^(Fo^2^)+(0.1234P)^2^+0.0000P] where P=(Fo^2^+2Fc^2^)/3'
_refine_ls_weighting_scheme calc
_refine_ls_wR_factor_gt 0.2163
_refine_ls_wR_factor_ref 0.2567
_reflns_number_gt 4916
_reflns_number_total 11805
_reflns_threshold_expression I>2sigma(I)
_cod_data_source_file b515548g.txt
_cod_data_source_block markh11
_cod_original_cell_volume 4914.3(17)
_cod_original_sg_symbol_H-M P-1
_cod_database_code 7006922

loop_
_symmetry_equiv_pos_as_xyz
'x, y, z'
'-x, -y, -z'

loop_
_atom_site_label
_atom_site_type_symbol
_atom_site_fract_x
_atom_site_fract_y
_atom_site_fract_z
_atom_site_U_iso_or_equiv
_atom_site_adp_type
_atom_site_occupancy
_atom_site_symmetry_multiplicity
_atom_site_calc_flag
_atom_site_refinement_flags
_atom_site_disorder_assembly
_atom_site_disorder_group
C1 C 0.4440(9) 0.6531(5) 0.1084(3) 0.049(2) Uani 1 1 d . . .
C11 C 0.5371(9) 0.7234(5) 0.0966(3) 0.048(2) Uani 1 1 d . . .
C12 C 0.5098(9) 0.7630(5) 0.0546(3) 0.053(2) Uani 1 1 d . . .
H12 H 0.4302 0.7438 0.0347 0.063 Uiso 1 1 calc R . .
C13 C 0.6038(10) 0.8310(5) 0.0435(4) 0.062(3) Uani 1 1 d . . .
H13 H 0.5862 0.8581 0.0170 0.075 Uiso 1 1 calc R . .
C14 C 0.7268(10) 0.8569(5) 0.0744(4) 0.064(3) Uani 1 1 d . . .
H14 H 0.7917 0.9005 0.0669 0.077 Uiso 1 1 calc R . .
C15 C 0.7531(10) 0.8182(5) 0.1160(3) 0.054(2) Uani 1 1 d . . .
H15 H 0.8336 0.8371 0.1356 0.064 Uiso 1 1 calc R . .
C16 C 0.6590(9) 0.7521(5) 0.1278(3) 0.060(3) Uani 1 1 d . . .
H16 H 0.6750 0.7269 0.1555 0.072 Uiso 1 1 calc R . .
C21 C 0.4973(8) 0.5978(5) 0.1366(3) 0.042(2) Uani 1 1 d . . .
C22 C 0.4106(10) 0.5555(5) 0.1710(3) 0.055(3) Uani 1 1 d . . .
H22 H 0.3188 0.5598 0.1742 0.066 Uiso 1 1 calc R . .
C23 C 0.4637(10) 0.5069(5) 0.2002(3) 0.056(2) Uani 1 1 d . . .
H23 H 0.4106 0.4827 0.2251 0.068 Uiso 1 1 calc R . .
C24 C 0.5947(10) 0.4947(5) 0.1924(3) 0.061(3) Uani 1 1 d . . .
H24 H 0.6261 0.4592 0.2099 0.073 Uiso 1 1 calc R . .
C25 C 0.6777(9) 0.5352(5) 0.1588(4) 0.054(3) Uani 1 1 d . . .
H25 H 0.7663 0.5271 0.1543 0.065 Uiso 1 1 calc R . .
C26 C 0.6349(9) 0.5880(5) 0.1311(3) 0.049(2) Uani 1 1 d . . .
H26 H 0.6951 0.6164 0.1095 0.058 Uiso 1 1 calc R . .
C31 C 0.2958(9) 0.6343(5) 0.0932(3) 0.051(2) Uani 1 1 d . . .
C32 C 0.2232(9) 0.5626(5) 0.0792(3) 0.053(2) Uani 1 1 d . . .
H32 H 0.2707 0.5253 0.0809 0.064 Uiso 1 1 calc R . .
C33 C 0.0873(10) 0.5455(6) 0.0634(3) 0.065(3) Uani 1 1 d . . .
H33 H 0.0418 0.4967 0.0553 0.078 Uiso 1 1 calc R . .
C34 C 0.0132(10) 0.6008(6) 0.0589(3) 0.065(3) Uani 1 1 d . . .
H34 H -0.0786 0.5890 0.0456 0.078 Uiso 1 1 calc R . .
C35 C 0.0761(9) 0.6735(6) 0.0741(3) 0.063(3) Uani 1 1 d . . .
H35 H 0.0242 0.7089 0.0743 0.075 Uiso 1 1 calc R . .
C36 C 0.2189(10) 0.6914(5) 0.0890(3) 0.056(3) Uani 1 1 d . . .
H36 H 0.2653 0.7404 0.0962 0.067 Uiso 1 1 calc R . .
C4 C 0.0789(9) 0.2594(5) 0.3851(3) 0.056(3) Uani 1 1 d . . .
C41 C -0.0297(8) 0.1942(5) 0.3995(3) 0.044(2) Uani 1 1 d . . .
C42 C -0.0160(10) 0.1561(5) 0.4413(4) 0.062(3) Uani 1 1 d . . .
H42 H 0.0639 0.1725 0.4616 0.075 Uiso 1 1 calc R . .
C43 C -0.1211(12) 0.0924(6) 0.4539(4) 0.075(3) Uani 1 1 d . . .
H43 H -0.1134 0.0681 0.4827 0.090 Uiso 1 1 calc R . .
C44 C -0.2358(12) 0.0679(6) 0.4218(4) 0.071(3) Uani 1 1 d . . .
H44 H -0.3031 0.0249 0.4288 0.085 Uiso 1 1 calc R . .
C45 C -0.2551(10) 0.1049(6) 0.3794(4) 0.069(3) Uani 1 1 d . . .
H45 H -0.3361 0.0879 0.3597 0.083 Uiso 1 1 calc R . .
C46 C -0.1514(9) 0.1680(5) 0.3666(4) 0.058(3) Uani 1 1 d . . .
H46 H -0.1606 0.1923 0.3379 0.069 Uiso 1 1 calc R . .
C51 C 0.0442(9) 0.3196(5) 0.3582(3) 0.047(2) Uani 1 1 d . . .
C52 C -0.0870(11) 0.3374(6) 0.3628(4) 0.067(3) Uani 1 1 d . . .
H52 H -0.1527 0.3105 0.3834 0.080 Uiso 1 1 calc R . .
C53 C -0.1176(10) 0.3941(6) 0.3368(4) 0.068(3) Uani 1 1 d . . .
H53 H -0.2015 0.4074 0.3417 0.082 Uiso 1 1 calc R . .
C54 C -0.0244(11) 0.4327(6) 0.3029(3) 0.063(3) Uani 1 1 d . . .
H54 H -0.0481 0.4700 0.2848 0.076 Uiso 1 1 calc R . .
C55 C 0.1022(11) 0.4149(5) 0.2965(4) 0.062(3) Uani 1 1 d . . .
H55 H 0.1630 0.4389 0.2735 0.074 Uiso 1 1 calc R . .
C56 C 0.1383(9) 0.3602(6) 0.3252(3) 0.061(3) Uani 1 1 d . . .
H56 H 0.2262 0.3505 0.3223 0.073 Uiso 1 1 calc R . .
C61 C 0.2268(10) 0.2583(6) 0.3982(3) 0.064(3) Uani 1 1 d . . .
C62 C 0.2687(10) 0.1902(7) 0.3971(3) 0.066(3) Uani 1 1 d . . .
H62 H 0.2030 0.1454 0.3908 0.080 Uiso 1 1 calc R . .
C63 C 0.4089(12) 0.1933(7) 0.4058(4) 0.083(3) Uani 1 1 d . . .
H63 H 0.4383 0.1499 0.4028 0.100 Uiso 1 1 calc R . .
C64 C 0.5060(13) 0.2558(10) 0.4183(4) 0.096(4) Uani 1 1 d . . .
H64 H 0.5987 0.2545 0.4259 0.115 Uiso 1 1 calc R . .
C65 C 0.4669(12) 0.3239(9) 0.4200(4) 0.095(5) Uani 1 1 d . . .
H65 H 0.5353 0.3674 0.4271 0.115 Uiso 1 1 calc R . .
C66 C 0.3267(10) 0.3261(6) 0.4109(3) 0.068(3) Uani 1 1 d . . .
H66 H 0.2994 0.3702 0.4131 0.081 Uiso 1 1 calc R . .
F7 F 0.3420(5) 0.7713(3) 0.35688(17) 0.0562(14) Uani 1 1 d . . .
B7 B 0.2715(10) 0.6938(6) 0.3446(4) 0.050(3) Uani 1 1 d . . .
C71 C 0.1674(9) 0.6974(5) 0.2962(3) 0.051(2) Uani 1 1 d . . .
C72 C 0.1471(8) 0.6426(5) 0.2600(3) 0.045(2) Uani 1 1 d . . .
F72 F 0.2028(5) 0.5835(3) 0.26359(17) 0.0544(13) Uani 1 1 d . . .
C73 C 0.0678(9) 0.6466(5) 0.2165(3) 0.043(2) Uani 1 1 d . . .
F73 F 0.0548(5) 0.5916(3) 0.18271(17) 0.0591(14) Uani 1 1 d . . .
C74 C 0.0048(9) 0.7015(5) 0.2085(3) 0.048(2) Uani 1 1 d . . .
F74 F -0.0751(5) 0.7057(3) 0.16753(19) 0.0665(15) Uani 1 1 d . . .
C75 C 0.0160(10) 0.7576(5) 0.2446(3) 0.051(3) Uani 1 1 d . . .
F75 F -0.0531(5) 0.8106(3) 0.23625(19) 0.0623(14) Uani 1 1 d . . .
C76 C 0.0975(9) 0.7538(5) 0.2862(3) 0.045(2) Uani 1 1 d . . .
C77 C 0.1044(9) 0.8172(5) 0.3223(3) 0.052(2) Uani 1 1 d . . .
C78 C 0.2070(9) 0.8848(5) 0.3203(3) 0.056(3) Uani 1 1 d . . .
F78 F 0.3036(5) 0.8919(3) 0.2856(2) 0.0683(16) Uani 1 1 d . . .
C79 C 0.2161(10) 0.9411(5) 0.3521(3) 0.057(3) Uani 1 1 d . . .
F79 F 0.3193(6) 1.0046(3) 0.3489(2) 0.0748(16) Uani 1 1 d . . .
C7A C 0.1154(11) 0.9328(6) 0.3865(4) 0.062(3) Uani 1 1 d . . .
F7A F 0.1245(6) 0.9901(3) 0.4186(2) 0.0802(17) Uani 1 1 d . . .
C7B C 0.0128(10) 0.8680(6) 0.3904(4) 0.061(3) Uani 1 1 d . . .
F7B F -0.0812(6) 0.8624(3) 0.4247(2) 0.0846(19) Uani 1 1 d . . .
C7C C 0.0097(9) 0.8126(5) 0.3573(3) 0.057(3) Uani 1 1 d . . .
F7C F -0.0948(5) 0.7493(3) 0.3619(2) 0.0728(17) Uani 1 1 d . . .
C81 C 0.3938(8) 0.6517(5) 0.3349(3) 0.045(2) Uani 1 1 d . . .
C82 C 0.3973(10) 0.5809(5) 0.3515(3) 0.055(3) Uani 1 1 d . . .
F82 F 0.2896(5) 0.5415(3) 0.37860(19) 0.0667(15) Uani 1 1 d . . .
C83 C 0.4977(11) 0.5449(5) 0.3419(3) 0.056(3) Uani 1 1 d . . .
F83 F 0.4929(6) 0.4754(3) 0.3590(2) 0.0795(17) Uani 1 1 d . . .
C84 C 0.6071(9) 0.5780(6) 0.3124(4) 0.061(3) Uani 1 1 d . . .
F84 F 0.7067(5) 0.5415(3) 0.3009(2) 0.0763(16) Uani 1 1 d . . .
C85 C 0.6111(9) 0.6479(6) 0.2952(4) 0.058(3) Uani 1 1 d . . .
F85 F 0.7170(5) 0.6778(3) 0.2648(2) 0.0731(17) Uani 1 1 d . . .
C86 C 0.5098(9) 0.6843(5) 0.3048(3) 0.057(3) Uani 1 1 d . . .
C87 C 0.5255(9) 0.7604(5) 0.2827(4) 0.051(3) Uani 1 1 d . . .
C88 C 0.4786(9) 0.7690(5) 0.2364(4) 0.054(3) Uani 1 1 d . . .
F88 F 0.4124(5) 0.7086(3) 0.20946(18) 0.0602(14) Uani 1 1 d . . .
C89 C 0.4934(10) 0.8369(6) 0.2141(4) 0.055(3) Uani 1 1 d . . .
F89 F 0.4429(6) 0.8448(3) 0.1685(2) 0.0696(15) Uani 1 1 d . . .
C8A C 0.5639(11) 0.9013(6) 0.2399(5) 0.075(3) Uani 1 1 d . . .
F8A F 0.5755(6) 0.9690(3) 0.2197(2) 0.0859(19) Uani 1 1 d . . .
C8B C 0.6113(10) 0.8933(6) 0.2870(5) 0.068(3) Uani 1 1 d . . .
F8B F 0.6763(6) 0.9551(3) 0.3134(2) 0.088(2) Uani 1 1 d . . .
C8C C 0.5949(10) 0.8255(6) 0.3075(4) 0.060(3) Uani 1 1 d . . .
F8C F 0.6466(5) 0.8202(3) 0.3531(2) 0.0752(17) Uani 1 1 d . . .
C94 C -0.0077(15) 0.6352(13) 0.4684(5) 0.034(8) Uiso 0.37(3) 1 d PG . .
C95 C 0.1263(16) 0.6823(13) 0.4754(4) 0.043(8) Uiso 0.37(3) 1 d PG . .
C96 C 0.2151(13) 0.6992(11) 0.4371(5) 0.025(7) Uiso 0.37(3) 1 d PG . .
C91 C 0.1699(14) 0.6689(11) 0.3917(4) 0.009(7) Uiso 0.37(3) 1 d PG . .
C92 C 0.0359(16) 0.6218(12) 0.3846(4) 0.021(7) Uiso 0.37(3) 1 d PG . .
C93 C -0.0529(13) 0.6049(12) 0.4230(6) 0.054(8) Uiso 0.37(3) 1 d PG . .
C94X C 0.0171(12) 0.5983(10) 0.4736(4) 0.074(6) Uiso 0.63(3) 1 d PG . .
C95X C 0.1476(12) 0.6488(10) 0.4808(4) 0.055(5) Uiso 0.63(3) 1 d PG . .
C96X C 0.2273(10) 0.6763(8) 0.4416(5) 0.050(5) Uiso 0.63(3) 1 d PG . .
C91X C 0.1767(14) 0.6533(9) 0.3952(4) 0.083(10) Uiso 0.63(3) 1 d PG . .
C92X C 0.0462(14) 0.6029(10) 0.3879(3) 0.067(7) Uiso 0.63(3) 1 d PG . .
C93X C -0.0335(11) 0.5754(9) 0.4271(5) 0.061(5) Uiso 0.63(3) 1 d PG . .
F92 F -0.0101(5) 0.5839(3) 0.34395(18) 0.0789(18) Uani 1 1 d . . .
F93 F -0.182(3) 0.5577(16) 0.4179(10) 0.073(9) Uiso 0.37(3) 1 d P . .
F94 F -0.085(4) 0.615(2) 0.5068(15) 0.119(14) Uani 0.37(3) 1 d P . .
F95 F 0.157(4) 0.703(3) 0.5228(18) 0.109(16) Uani 0.37(3) 1 d P . .
F93X F -0.1619(15) 0.5275(10) 0.4194(5) 0.078(5) Uani 0.63(3) 1 d P . .
F94X F -0.071(3) 0.5760(14) 0.5123(6) 0.120(10) Uani 0.63(3) 1 d P . .
F95X F 0.194(2) 0.6746(16) 0.5252(10) 0.107(9) Uani 0.63(3) 1 d P . .
C97 C 0.3625(10) 0.7388(6) 0.4517(3) 0.058(3) Uani 1 1 d . . .
C98 C 0.3722(11) 0.8097(7) 0.4606(3) 0.067(3) Uani 1 1 d . . .
F98 F 0.2521(6) 0.8394(3) 0.4572(2) 0.0874(18) Uani 1 1 d . . .
C99 C 0.4969(11) 0.8636(6) 0.4721(4) 0.065(3) Uani 1 1 d . . .
F99 F 0.5010(6) 0.9361(3) 0.4800(2) 0.0809(18) Uani 1 1 d . . .
C9A C 0.6173(11) 0.8405(6) 0.4762(3) 0.062(3) Uani 1 1 d . . .
F9A F 0.7420(6) 0.8884(3) 0.4896(2) 0.0775(18) Uani 1 1 d . . .
C9B C 0.6148(10) 0.7655(6) 0.4691(3) 0.061(3) Uani 1 1 d . . .
F9B F 0.7323(5) 0.7414(3) 0.47413(18) 0.0678(15) Uani 1 1 d . . .
C9C C 0.4887(10) 0.7156(6) 0.4564(3) 0.054(2) Uani 1 1 d . . .
F9C F 0.4852(5) 0.6444(3) 0.45180(19) 0.0702(16) Uani 1 1 d . . .
F10 F 0.1560(4) 0.1594(2) 0.13185(16) 0.0497(13) Uani 1 1 d . . .
B10 B 0.2273(10) 0.2335(6) 0.1494(4) 0.048(3) Uani 1 1 d . . .
C101 C 0.1038(8) 0.2714(5) 0.1660(3) 0.046(2) Uani 1 1 d . . .
C102 C 0.0928(9) 0.3461(5) 0.1562(3) 0.047(2) Uani 1 1 d . . .
F102 F 0.2036(5) 0.3926(3) 0.13348(18) 0.0631(14) Uani 1 1 d . . .
C103 C -0.0126(10) 0.3763(5) 0.1703(3) 0.053(2) Uani 1 1 d . . .
F103 F -0.0102(6) 0.4469(3) 0.1591(2) 0.0769(17) Uani 1 1 d . . .
C104 C -0.1206(9) 0.3346(6) 0.1963(3) 0.058(3) Uani 1 1 d . . .
F104 F -0.2248(5) 0.3657(3) 0.2102(2) 0.0750(16) Uani 1 1 d . . .
C105 C -0.1161(9) 0.2643(6) 0.2071(3) 0.057(3) Uani 1 1 d . . .
F105 F -0.2227(5) 0.2241(3) 0.2355(2) 0.0758(17) Uani 1 1 d . . .
C106 C -0.0112(9) 0.2311(5) 0.1937(3) 0.054(3) Uani 1 1 d . . .
C107 C -0.0194(9) 0.1539(5) 0.2109(4) 0.052(3) Uani 1 1 d . . .
C108 C 0.0277(9) 0.1414(5) 0.2561(3) 0.046(2) Uani 1 1 d . . .
F108 F 0.0933(5) 0.1992(3) 0.28517(17) 0.0594(14) Uani 1 1 d . . .
C109 C 0.0067(9) 0.0718(5) 0.2758(4) 0.054(3) Uani 1 1 d . . .
F109 F 0.0563(6) 0.0617(3) 0.3223(2) 0.0752(16) Uani 1 1 d . . .
C10A C -0.0636(10) 0.0126(5) 0.2473(5) 0.065(3) Uani 1 1 d . . .
F10A F -0.0751(6) -0.0583(3) 0.2668(2) 0.090(2) Uani 1 1 d . . .
C10B C -0.1054(10) 0.0215(7) 0.2027(5) 0.068(3) Uani 1 1 d . . .
F10B F -0.1736(6) -0.0389(3) 0.1743(2) 0.097(2) Uani 1 1 d . . .
C10C C -0.0883(9) 0.0912(6) 0.1838(3) 0.052(3) Uani 1 1 d . . .
F10C F -0.1454(5) 0.0995(3) 0.1386(2) 0.0724(16) Uani 1 1 d . . .
C111 C 0.3301(8) 0.2229(5) 0.1946(3) 0.044(2) Uani 1 1 d . . .
C112 C 0.3785(9) 0.2800(5) 0.2311(3) 0.047(2) Uani 1 1 d . . .
F112 F 0.3355(5) 0.3448(3) 0.22348(18) 0.0613(14) Uani 1 1 d . . .
C113 C 0.4633(9) 0.2760(6) 0.2714(4) 0.053(2) Uani 1 1 d . . .
F113 F 0.5021(5) 0.3362(3) 0.30125(18) 0.0673(15) Uani 1 1 d . . .
C114 C 0.5079(9) 0.2168(6) 0.2790(3) 0.048(2) Uani 1 1 d . . .
F114 F 0.5975(5) 0.2109(3) 0.31850(18) 0.0702(15) Uani 1 1 d . . .
C115 C 0.4703(9) 0.1572(6) 0.2478(4) 0.056(3) Uani 1 1 d . . .
F115 F 0.5222(5) 0.0966(3) 0.25625(19) 0.0671(15) Uani 1 1 d . . .
C116 C 0.3835(9) 0.1592(5) 0.2062(3) 0.047(2) Uani 1 1 d . . .
C117 C 0.3523(8) 0.0908(5) 0.1737(3) 0.045(2) Uani 1 1 d . . .
C118 C 0.2753(9) 0.0228(5) 0.1892(3) 0.054(3) Uani 1 1 d . . .
F118 F 0.2351(5) 0.0166(3) 0.23617(19) 0.0638(15) Uani 1 1 d . . .
C119 C 0.2395(10) -0.0398(5) 0.1613(4) 0.063(3) Uani 1 1 d . . .
F119 F 0.1668(6) -0.1046(3) 0.1785(2) 0.0819(18) Uani 1 1 d . . .
C11A C 0.2803(10) -0.0357(5) 0.1136(4) 0.062(3) Uani 1 1 d . . .
F11A F 0.2478(6) -0.0972(3) 0.0853(2) 0.0852(19) Uani 1 1 d . . .
C11B C 0.3566(10) 0.0317(6) 0.0963(3) 0.059(3) Uani 1 1 d . . .
F11B F 0.3986(6) 0.0349(3) 0.04992(19) 0.0716(16) Uani 1 1 d . . .
C11C C 0.3917(9) 0.0937(5) 0.1262(3) 0.051(2) Uani 1 1 d . . .
F11C F 0.4670(5) 0.1572(3) 0.10688(18) 0.0653(15) Uani 1 1 d . . .
C121 C 0.3106(8) 0.2782(5) 0.1026(3) 0.043(2) Uani 1 1 d . . .
C122 C 0.4472(10) 0.3234(5) 0.1051(3) 0.057(3) Uani 1 1 d . . .
F122 F 0.5301(5) 0.3265(3) 0.14710(18) 0.0663(15) Uani 1 1 d . . .
C123 C 0.5064(9) 0.3665(5) 0.0661(4) 0.052(3) Uani 1 1 d . . .
F123 F 0.6443(5) 0.4084(3) 0.07326(19) 0.0735(17) Uani 1 1 d . . .
C124 C 0.4352(11) 0.3670(5) 0.0239(3) 0.060(3) Uani 1 1 d . . .
F124 F 0.4928(6) 0.4095(3) -0.01361(19) 0.0738(17) Uani 1 1 d . . .
C125 C 0.2988(9) 0.3204(5) 0.0195(3) 0.054(3) Uani 1 1 d . . .
F125 F 0.2287(5) 0.3211(3) -0.02549(17) 0.0585(13) Uani 1 1 d . . .
C126 C 0.2377(9) 0.2779(5) 0.0571(3) 0.052(3) Uani 1 1 d . . .
C127 C 0.0839(9) 0.2336(5) 0.0470(3) 0.053(3) Uani 1 1 d . . .
C128 C -0.0246(10) 0.2667(6) 0.0464(3) 0.053(3) Uani 1 1 d . . .
F128 F -0.0017(5) 0.3408(3) 0.05382(18) 0.0633(14) Uani 1 1 d . . .
C129 C -0.1680(10) 0.2271(7) 0.0376(4) 0.066(3) Uani 1 1 d . . .
F129 F -0.2706(5) 0.2618(3) 0.0396(2) 0.0806(18) Uani 1 1 d . . .
C12A C -0.1914(10) 0.1520(6) 0.0292(3) 0.062(3) Uani 1 1 d . . .
F12A F -0.3270(6) 0.1132(4) 0.0215(2) 0.094(2) Uani 1 1 d . . .
C12B C -0.0851(11) 0.1176(6) 0.0281(4) 0.065(3) Uani 1 1 d . . .
F12B F -0.1120(5) 0.0435(3) 0.0195(2) 0.0775(18) Uani 1 1 d . . .
C12C C 0.0574(10) 0.1572(6) 0.0372(3) 0.059(3) Uani 1 1 d . . .
F12C F 0.1571(5) 0.1217(3) 0.03547(18) 0.0629(15) Uani 1 1 d . . .

loop_
_atom_site_aniso_label
_atom_site_aniso_U_11
_atom_site_aniso_U_22
_atom_site_aniso_U_33
_atom_site_aniso_U_23
_atom_site_aniso_U_13
_atom_site_aniso_U_12
C1 0.051(6) 0.050(6) 0.045(5) -0.006(5) 0.013(4) 0.008(5)
C11 0.055(6) 0.050(6) 0.038(5) 0.002(5) -0.017(5) 0.014(5)
C12 0.034(5) 0.064(7) 0.057(6) 0.001(5) 0.002(4) 0.008(5)
C13 0.073(7) 0.051(6) 0.067(7) 0.001(5) 0.019(6) 0.020(6)
C14 0.049(6) 0.054(6) 0.081(8) -0.006(6) 0.003(6) -0.002(5)
C15 0.058(6) 0.054(6) 0.048(6) 0.005(5) -0.008(5) 0.014(5)
C16 0.057(6) 0.052(6) 0.065(6) -0.009(5) 0.014(5) 0.000(5)
C21 0.029(5) 0.046(6) 0.049(5) -0.003(5) -0.007(4) 0.008(4)
C22 0.052(6) 0.048(6) 0.053(6) -0.006(5) -0.010(5) -0.007(5)
C23 0.059(7) 0.046(6) 0.061(6) 0.002(5) -0.001(5) 0.007(5)
C24 0.066(7) 0.056(6) 0.056(6) 0.004(5) -0.015(5) 0.012(5)
C25 0.042(5) 0.054(6) 0.070(7) -0.014(6) 0.005(5) 0.017(5)
C26 0.046(6) 0.042(6) 0.057(6) -0.003(5) 0.005(4) 0.010(5)
C31 0.034(5) 0.059(7) 0.063(6) 0.001(5) 0.009(4) 0.014(5)
C32 0.041(6) 0.066(7) 0.056(6) 0.007(5) 0.001(5) 0.021(5)
C33 0.049(7) 0.069(7) 0.069(7) -0.006(6) 0.004(5) 0.001(6)
C34 0.037(6) 0.090(9) 0.063(7) 0.009(6) -0.012(5) 0.010(6)
C35 0.035(6) 0.080(8) 0.075(7) -0.011(6) 0.006(5) 0.015(5)
C36 0.056(7) 0.055(6) 0.052(6) 0.010(5) 0.003(5) 0.002(5)
C4 0.047(6) 0.066(7) 0.050(6) -0.016(5) 0.007(5) 0.007(5)
C41 0.035(5) 0.043(6) 0.051(6) -0.003(5) 0.000(4) 0.005(4)
C42 0.052(6) 0.065(7) 0.073(7) 0.013(6) 0.011(5) 0.017(5)
C43 0.092(9) 0.079(8) 0.056(7) 0.014(6) 0.012(7) 0.023(7)
C44 0.077(8) 0.075(8) 0.066(7) 0.011(6) 0.008(6) 0.028(6)
C45 0.039(6) 0.073(7) 0.087(8) -0.009(7) -0.006(5) 0.001(5)
C46 0.046(6) 0.051(6) 0.076(7) -0.001(5) 0.014(5) 0.009(5)
C51 0.048(6) 0.041(6) 0.049(6) -0.004(5) -0.003(5) 0.007(5)
C52 0.067(7) 0.058(7) 0.074(7) -0.007(6) 0.030(6) 0.009(6)
C53 0.053(6) 0.067(8) 0.085(8) -0.015(7) 0.007(6) 0.014(6)
C54 0.070(7) 0.072(7) 0.042(6) -0.014(5) -0.012(5) 0.011(6)
C55 0.073(8) 0.050(6) 0.062(7) 0.009(5) 0.011(5) 0.013(6)
C56 0.039(5) 0.079(8) 0.048(6) -0.020(6) -0.005(5) -0.015(5)
C61 0.048(6) 0.088(8) 0.045(6) 0.010(5) -0.002(5) -0.001(6)
C62 0.054(7) 0.091(9) 0.052(6) 0.006(6) 0.006(5) 0.014(6)
C63 0.044(7) 0.116(10) 0.094(9) 0.008(7) 0.000(6) 0.027(7)
C64 0.046(8) 0.171(15) 0.066(8) 0.007(9) 0.005(6) 0.018(10)
C65 0.043(8) 0.155(14) 0.059(7) 0.012(8) -0.002(5) -0.028(8)
C66 0.047(7) 0.090(8) 0.058(6) -0.001(6) 0.001(5) 0.001(6)
F7 0.048(3) 0.053(3) 0.059(3) -0.011(3) 0.005(2) -0.004(2)
B7 0.038(6) 0.058(8) 0.053(7) 0.001(6) 0.008(5) 0.008(5)
C71 0.045(5) 0.051(6) 0.053(6) -0.008(5) 0.012(5) 0.005(5)
C72 0.035(5) 0.050(6) 0.051(6) 0.002(5) 0.006(4) 0.010(5)
F72 0.050(3) 0.045(3) 0.068(3) -0.008(3) 0.001(2) 0.012(3)
C73 0.049(5) 0.038(5) 0.044(6) 0.010(5) -0.001(5) 0.017(5)
F73 0.055(3) 0.060(3) 0.061(3) -0.020(3) -0.008(3) 0.016(3)
C74 0.036(5) 0.062(7) 0.040(6) 0.013(5) -0.009(4) 0.003(5)
F74 0.056(3) 0.072(4) 0.071(4) -0.009(3) -0.003(3) 0.016(3)
C75 0.057(6) 0.045(6) 0.041(6) 0.005(5) 0.013(5) -0.007(5)
F75 0.050(3) 0.056(3) 0.086(4) -0.014(3) 0.000(3) 0.024(3)
C76 0.045(5) 0.048(6) 0.041(6) 0.002(4) 0.006(4) 0.008(5)
C77 0.048(6) 0.049(6) 0.056(6) -0.012(5) 0.010(5) 0.005(5)
C78 0.044(6) 0.065(7) 0.056(6) -0.017(5) 0.001(5) 0.007(5)
F78 0.057(3) 0.064(4) 0.081(4) -0.006(3) 0.023(3) 0.009(3)
C79 0.062(7) 0.050(7) 0.052(6) -0.010(5) -0.017(5) 0.005(5)
F79 0.075(4) 0.055(4) 0.088(4) -0.013(3) 0.003(3) 0.005(3)
C7A 0.065(7) 0.064(7) 0.065(7) -0.018(6) 0.007(6) 0.030(6)
F7A 0.095(4) 0.076(4) 0.071(4) -0.025(3) -0.004(3) 0.025(3)
C7B 0.052(6) 0.072(7) 0.064(7) -0.015(6) 0.016(5) 0.021(6)
F7B 0.087(4) 0.094(4) 0.073(4) -0.005(3) 0.034(3) 0.019(3)
C7C 0.046(6) 0.061(7) 0.067(7) -0.019(6) 0.011(5) 0.014(5)
F7C 0.063(3) 0.063(4) 0.088(4) -0.012(3) 0.029(3) 0.002(3)
C81 0.036(5) 0.051(6) 0.041(5) -0.004(5) -0.001(4) -0.002(4)
C82 0.051(6) 0.048(6) 0.063(7) -0.003(5) -0.002(5) 0.005(5)
F82 0.062(3) 0.059(3) 0.074(4) 0.004(3) 0.012(3) 0.005(3)
C83 0.078(8) 0.044(7) 0.050(6) -0.001(5) -0.009(5) 0.025(6)
F83 0.085(4) 0.062(4) 0.094(4) -0.008(3) -0.006(3) 0.026(3)
C84 0.040(6) 0.072(8) 0.072(7) -0.014(6) -0.016(5) 0.019(6)
F84 0.061(4) 0.080(4) 0.096(4) -0.008(3) 0.000(3) 0.035(3)
C85 0.035(6) 0.056(7) 0.084(8) -0.007(6) -0.004(5) 0.018(5)
F85 0.051(3) 0.077(4) 0.088(4) -0.008(3) 0.023(3) 0.009(3)
C86 0.046(6) 0.049(6) 0.070(7) -0.011(5) 0.004(5) -0.001(5)
C87 0.032(5) 0.056(7) 0.057(7) -0.005(5) 0.006(5) -0.005(5)
C88 0.051(6) 0.047(7) 0.058(7) -0.004(6) 0.019(5) -0.002(5)
F88 0.055(3) 0.054(3) 0.067(3) -0.010(3) 0.005(3) 0.004(3)
C89 0.055(6) 0.058(7) 0.051(7) -0.001(6) 0.014(5) 0.013(5)
F89 0.072(4) 0.070(4) 0.068(4) 0.011(3) 0.016(3) 0.019(3)
C8A 0.066(7) 0.061(8) 0.092(10) -0.001(7) 0.031(7) 0.001(6)
F8A 0.079(4) 0.048(4) 0.132(5) 0.005(4) 0.034(4) 0.013(3)
C8B 0.049(6) 0.051(8) 0.094(10) -0.019(7) 0.011(6) -0.007(5)
F8B 0.079(4) 0.056(4) 0.114(5) -0.026(4) 0.020(4) -0.010(3)
C8C 0.045(6) 0.067(8) 0.059(7) -0.013(6) -0.001(5) -0.003(5)
F8C 0.054(3) 0.079(4) 0.081(4) -0.031(3) -0.004(3) -0.004(3)
F92 0.065(4) 0.089(4) 0.062(3) -0.016(3) 0.007(3) -0.019(3)
F94 0.063(14) 0.15(3) 0.14(3) 0.04(2) 0.048(14) 0.01(2)
F95 0.052(17) 0.22(4) 0.055(16) -0.06(2) 0.006(12) 0.030(16)
F93X 0.053(7) 0.067(10) 0.091(8) 0.000(7) 0.007(5) -0.027(7)
F94X 0.108(14) 0.16(2) 0.040(7) 0.012(10) 0.026(7) -0.065(14)
F95X 0.055(12) 0.17(2) 0.059(8) -0.023(12) 0.014(9) -0.034(12)
C97 0.054(7) 0.073(8) 0.042(6) -0.011(5) 0.000(5) 0.006(6)
C98 0.054(7) 0.110(10) 0.044(6) -0.006(6) -0.002(5) 0.036(7)
F98 0.068(4) 0.103(5) 0.091(5) -0.013(4) -0.005(3) 0.022(4)
C99 0.050(7) 0.064(8) 0.076(8) -0.008(6) 0.013(5) 0.003(6)
F99 0.082(4) 0.065(4) 0.094(4) -0.014(3) 0.010(3) 0.015(3)
C9A 0.061(7) 0.068(8) 0.048(6) -0.010(5) 0.011(5) -0.002(6)
F9A 0.063(4) 0.077(4) 0.079(4) -0.023(3) 0.014(3) -0.010(3)
C9B 0.050(7) 0.081(8) 0.053(6) -0.001(6) 0.007(5) 0.016(6)
F9B 0.055(4) 0.076(4) 0.070(4) -0.013(3) -0.011(3) 0.014(3)
C9C 0.051(7) 0.052(7) 0.056(6) 0.003(5) -0.003(5) 0.010(5)
F9C 0.065(4) 0.064(4) 0.074(4) -0.008(3) 0.001(3) 0.003(3)
F10 0.039(3) 0.049(3) 0.055(3) -0.008(2) 0.000(2) -0.001(2)
B10 0.039(6) 0.047(7) 0.052(7) 0.004(5) 0.008(5) -0.003(5)
C101 0.038(5) 0.055(6) 0.042(5) -0.008(5) 0.002(4) 0.005(4)
C102 0.045(6) 0.047(6) 0.048(6) -0.008(5) -0.006(4) 0.012(5)
F102 0.057(3) 0.054(3) 0.072(4) 0.001(3) 0.004(3) 0.004(3)
C103 0.064(7) 0.045(6) 0.054(6) 0.004(5) -0.005(5) 0.023(5)
F103 0.082(4) 0.062(4) 0.091(4) -0.008(3) 0.006(3) 0.025(3)
C104 0.047(6) 0.076(8) 0.056(6) -0.015(6) 0.008(5) 0.024(6)
F104 0.060(4) 0.084(4) 0.089(4) -0.013(3) -0.001(3) 0.035(3)
C105 0.044(6) 0.057(7) 0.069(7) 0.000(5) 0.002(5) 0.013(5)
F105 0.043(3) 0.093(4) 0.090(4) -0.005(3) 0.025(3) 0.010(3)
C106 0.047(6) 0.062(7) 0.048(6) -0.018(5) 0.006(5) 0.004(5)
C107 0.040(5) 0.049(7) 0.060(7) -0.012(5) 0.002(5) -0.004(5)
C108 0.046(5) 0.045(6) 0.041(6) -0.006(5) 0.008(5) 0.000(5)
F108 0.054(3) 0.056(3) 0.062(3) -0.016(3) -0.006(3) 0.005(3)
C109 0.045(6) 0.042(7) 0.080(8) -0.001(6) 0.015(5) 0.017(5)
F109 0.075(4) 0.070(4) 0.083(4) 0.020(3) 0.010(3) 0.020(3)
C10A 0.054(6) 0.035(7) 0.104(10) -0.002(7) 0.027(7) 0.003(5)
F10A 0.091(4) 0.045(4) 0.134(5) -0.005(4) 0.041(4) 0.012(3)
C10B 0.052(6) 0.068(9) 0.079(9) -0.030(8) 0.020(6) 0.004(6)
F10B 0.082(4) 0.070(4) 0.122(5) -0.047(4) 0.024(4) -0.017(3)
C10C 0.051(6) 0.059(7) 0.047(6) -0.006(6) 0.013(5) 0.013(5)
F10C 0.058(3) 0.083(4) 0.064(4) -0.012(3) -0.008(3) -0.005(3)
C111 0.039(5) 0.044(6) 0.047(6) -0.003(5) 0.013(4) 0.004(4)
C112 0.038(5) 0.057(7) 0.051(6) 0.002(5) 0.011(5) 0.017(5)
F112 0.057(3) 0.047(3) 0.077(4) -0.008(3) -0.010(3) 0.009(3)
C113 0.033(5) 0.054(7) 0.072(7) 0.013(6) -0.004(5) 0.009(5)
F113 0.058(3) 0.074(4) 0.063(3) -0.027(3) -0.013(3) 0.006(3)
C114 0.041(5) 0.070(7) 0.035(5) -0.007(5) 0.002(4) 0.018(5)
F114 0.056(3) 0.104(4) 0.052(3) -0.002(3) -0.006(3) 0.024(3)
C115 0.040(6) 0.059(7) 0.070(7) 0.021(6) 0.010(5) 0.015(5)
F115 0.063(3) 0.068(4) 0.076(4) 0.001(3) 0.002(3) 0.028(3)
C116 0.036(5) 0.043(6) 0.057(6) 0.000(5) 0.013(5) 0.002(4)
C117 0.039(5) 0.039(6) 0.060(6) -0.003(5) 0.007(4) 0.013(4)
C118 0.051(6) 0.050(7) 0.061(7) 0.005(5) 0.010(5) 0.014(5)
F118 0.056(3) 0.068(4) 0.068(4) 0.004(3) 0.023(3) 0.013(3)
C119 0.057(6) 0.042(7) 0.082(8) 0.000(6) 0.012(6) -0.003(5)
F119 0.086(4) 0.056(4) 0.096(4) -0.003(3) 0.017(3) 0.000(3)
C11A 0.061(7) 0.041(6) 0.084(8) 0.002(6) 0.005(6) 0.013(5)
F11A 0.098(5) 0.059(4) 0.087(4) -0.017(3) 0.017(3) -0.004(3)
C11B 0.053(6) 0.065(7) 0.056(7) -0.003(6) 0.015(5) 0.005(5)
F11B 0.087(4) 0.062(4) 0.063(4) -0.014(3) 0.012(3) 0.011(3)
C11C 0.047(6) 0.043(6) 0.060(7) 0.007(5) 0.006(5) 0.006(5)
F11C 0.072(4) 0.057(4) 0.066(3) -0.001(3) 0.016(3) 0.011(3)
C121 0.032(5) 0.060(6) 0.031(5) -0.014(4) 0.003(4) 0.000(4)
C122 0.064(7) 0.058(6) 0.047(6) -0.007(5) 0.013(6) 0.012(5)
F122 0.052(3) 0.079(4) 0.055(3) 0.008(3) 0.000(3) -0.007(3)
C123 0.041(6) 0.052(6) 0.057(7) -0.011(5) 0.006(5) 0.000(5)
F123 0.054(3) 0.076(4) 0.072(4) -0.014(3) 0.015(3) -0.019(3)
C124 0.071(7) 0.060(7) 0.040(6) -0.003(5) 0.014(6) -0.001(6)
F124 0.075(4) 0.072(4) 0.066(4) 0.000(3) 0.028(3) -0.003(3)
C125 0.044(6) 0.071(7) 0.046(6) 0.005(5) 0.005(5) 0.011(5)
F125 0.051(3) 0.080(4) 0.046(3) 0.008(3) 0.002(3) 0.020(3)
C126 0.041(5) 0.049(6) 0.065(7) -0.005(5) 0.008(5) 0.007(5)
C127 0.042(6) 0.065(7) 0.045(6) -0.009(5) 0.006(4) -0.002(5)
C128 0.055(7) 0.068(7) 0.049(6) 0.001(5) 0.002(5) 0.038(6)
F128 0.055(3) 0.073(4) 0.065(3) -0.003(3) -0.006(3) 0.025(3)
C129 0.037(6) 0.091(9) 0.067(7) -0.007(6) 0.003(5) 0.012(6)
F129 0.045(3) 0.123(5) 0.083(4) -0.028(4) -0.015(3) 0.040(3)
C12A 0.040(6) 0.078(8) 0.061(7) -0.004(6) -0.004(5) 0.003(6)
F12A 0.041(3) 0.125(5) 0.099(5) -0.030(4) -0.002(3) -0.011(3)
C12B 0.060(7) 0.065(8) 0.064(7) -0.007(6) -0.001(5) 0.006(6)
F12B 0.060(4) 0.067(4) 0.094(4) -0.019(3) 0.005(3) -0.004(3)
C12C 0.040(6) 0.065(7) 0.062(7) -0.010(5) 0.009(5) -0.006(5)
F12C 0.043(3) 0.075(4) 0.070(4) -0.016(3) 0.006(3) 0.012(3)

loop_
_atom_type_symbol
_atom_type_description
_atom_type_scat_dispersion_real
_atom_type_scat_dispersion_imag
_atom_type_scat_source
C C 0.0033 0.0016 'International Tables Vol C Tables 4.2.6.8 and 6.1.1.4'
H H 0.0000 0.0000 'International Tables Vol C Tables 4.2.6.8 and 6.1.1.4'
B B 0.0013 0.0007 'International Tables Vol C Tables 4.2.6.8 and 6.1.1.4'
N N 0.0061 0.0033 'International Tables Vol C Tables 4.2.6.8 and 6.1.1.4'
F F 0.0171 0.0103 'International Tables Vol C Tables 4.2.6.8 and 6.1.1.4'

loop_
_geom_angle_atom_site_label_1
_geom_angle_atom_site_label_2
_geom_angle_atom_site_label_3
_geom_angle
_geom_angle_site_symmetry_1
_geom_angle_site_symmetry_3
_geom_angle_publ_flag
C11 C1 C31 121.4(9) . . ?
C11 C1 C21 120.9(8) . . ?
C31 C1 C21 117.6(7) . . ?
C12 C11 C16 120.9(8) . . ?
C12 C11 C1 121.2(8) . . ?
C16 C11 C1 117.9(8) . . ?
C13 C12 C11 120.0(9) . . ?
C13 C12 H12 120.0 . . ?
C11 C12 H12 120.0 . . ?
C12 C13 C14 117.8(10) . . ?
C12 C13 H13 121.1 . . ?
C14 C13 H13 121.1 . . ?
C15 C14 C13 122.2(9) . . ?
C15 C14 H14 118.9 . . ?
C13 C14 H14 118.9 . . ?
C16 C15 C14 120.3(9) . . ?
C16 C15 H15 119.8 . . ?
C14 C15 H15 119.8 . . ?
C15 C16 C11 118.8(10) . . ?
C15 C16 H16 120.6 . . ?
C11 C16 H16 120.6 . . ?
C22 C21 C26 119.1(9) . . ?
C22 C21 C1 119.2(8) . . ?
C26 C21 C1 121.7(8) . . ?
C23 C22 C21 119.5(9) . . ?
C23 C22 H22 120.2 . . ?
C21 C22 H22 120.2 . . ?
C24 C23 C22 120.4(9) . . ?
C24 C23 H23 119.8 . . ?
C22 C23 H23 119.8 . . ?
C25 C24 C23 119.6(10) . . ?
C25 C24 H24 120.2 . . ?
C23 C24 H24 120.2 . . ?
C24 C25 C26 122.4(9) . . ?
C24 C25 H25 118.8 . . ?
C26 C25 H25 118.8 . . ?
C25 C26 C21 118.5(8) . . ?
C25 C26 H26 120.7 . . ?
C21 C26 H26 120.7 . . ?
C32 C31 C1 122.3(9) . . ?
C32 C31 C36 117.1(8) . . ?
C1 C31 C36 120.4(8) . . ?
C33 C32 C31 122.5(9) . . ?
C33 C32 H32 118.8 . . ?
C31 C32 H32 118.8 . . ?
C32 C33 C34 120.4(9) . . ?
C32 C33 H33 119.8 . . ?
C34 C33 H33 119.8 . . ?
C35 C34 C33 120.8(9) . . ?
C35 C34 H34 119.6 . . ?
C33 C34 H34 119.6 . . ?
C34 C35 C36 118.3(9) . . ?
C34 C35 H35 120.9 . . ?
C36 C35 H35 120.9 . . ?
C35 C36 C31 120.6(8) . . ?
C35 C36 H36 119.7 . . ?
C31 C36 H36 119.7 . . ?
C51 C4 C41 122.3(8) . . ?
C51 C4 C61 122.3(8) . . ?
C41 C4 C61 115.4(9) . . ?
C42 C41 C46 120.1(8) . . ?
C42 C41 C4 122.6(8) . . ?
C46 C41 C4 117.3(9) . . ?
C41 C42 C43 121.4(10) . . ?
C41 C42 H42 119.3 . . ?
C43 C42 H42 119.3 . . ?
C44 C43 C42 117.5(10) . . ?
C44 C43 H43 121.2 . . ?
C42 C43 H43 121.2 . . ?
C43 C44 C45 123.1(10) . . ?
C43 C44 H44 118.4 . . ?
C45 C44 H44 118.4 . . ?
C44 C45 C46 119.7(10) . . ?
C44 C45 H45 120.2 . . ?
C46 C45 H45 120.2 . . ?
C45 C46 C41 118.1(10) . . ?
C45 C46 H46 121.0 . . ?
C41 C46 H46 121.0 . . ?
C56 C51 C52 117.7(10) . . ?
C56 C51 C4 120.9(9) . . ?
C52 C51 C4 121.3(8) . . ?
C53 C52 C51 120.3(9) . . ?
C53 C52 H52 119.9 . . ?
C51 C52 H52 119.9 . . ?
C52 C53 C54 121.2(10) . . ?
C52 C53 H53 119.4 . . ?
C54 C53 H53 119.4 . . ?
C55 C54 C53 119.7(11) . . ?
C55 C54 H54 120.2 . . ?
C53 C54 H54 120.2 . . ?
C54 C55 C56 119.3(9) . . ?
C54 C55 H55 120.4 . . ?
C56 C55 H55 120.4 . . ?
C55 C56 C51 121.6(9) . . ?
C55 C56 H56 119.2 . . ?
C51 C56 H56 119.2 . . ?
C66 C61 C62 120.7(10) . . ?
C66 C61 C4 118.9(10) . . ?
C62 C61 C4 120.3(9) . . ?
C63 C62 C61 117.8(10) . . ?
C63 C62 H62 121.1 . . ?
C61 C62 H62 121.1 . . ?
C64 C63 C62 123.2(13) . . ?
C64 C63 H63 118.4 . . ?
C62 C63 H63 118.4 . . ?
C63 C64 C65 119.9(12) . . ?
C63 C64 H64 120.0 . . ?
C65 C64 H64 120.0 . . ?
C66 C65 C64 120.6(12) . . ?
C66 C65 H65 119.7 . . ?
C64 C65 H65 119.7 . . ?
C65 C66 C61 117.5(12) . . ?
C65 C66 H66 121.2 . . ?
C61 C66 H66 121.2 . . ?
F7 B7 C81 107.3(7) . . ?
F7 B7 C71 105.3(8) . . ?
C81 B7 C71 113.6(7) . . ?
F7 B7 C91 101.8(8) . . ?
C81 B7 C91 118.8(11) . . ?
C71 B7 C91 108.5(8) . . ?
F7 B7 C91X 108.3(8) . . ?
C81 B7 C91X 108.8(9) . . ?
C71 B7 C91X 113.2(8) . . ?
C91 B7 C91X 10.3(9) . . ?
C72 C71 C76 114.2(9) . . ?
C72 C71 B7 120.0(9) . . ?
C76 C71 B7 125.7(8) . . ?
F72 C72 C71 122.7(8) . . ?
F72 C72 C73 115.5(7) . . ?
C71 C72 C73 121.8(9) . . ?
C74 C73 F73 120.1(8) . . ?
C74 C73 C72 121.8(8) . . ?
F73 C73 C72 118.2(8) . . ?
C73 C74 F74 123.1(8) . . ?
C73 C74 C75 119.5(9) . . ?
F74 C74 C75 117.4(9) . . ?
F75 C75 C76 124.2(8) . . ?
F75 C75 C74 118.0(9) . . ?
C76 C75 C74 117.8(10) . . ?
C75 C76 C71 124.9(8) . . ?
C75 C76 C77 113.6(9) . . ?
C71 C76 C77 121.5(8) . . ?
C7C C77 C78 115.5(7) . . ?
C7C C77 C76 122.5(8) . . ?
C78 C77 C76 121.9(7) . . ?
C79 C78 F78 119.5(8) . . ?
C79 C78 C77 122.9(8) . . ?
F78 C78 C77 117.5(7) . . ?
C78 C79 F79 120.2(8) . . ?
C78 C79 C7A 118.3(9) . . ?
F79 C79 C7A 121.5(8) . . ?
C7B C7A F7A 120.4(8) . . ?
C7B C7A C79 121.4(8) . . ?
F7A C7A C79 118.2(9) . . ?
F7B C7B C7A 119.1(8) . . ?
F7B C7B C7C 123.3(9) . . ?
C7A C7B C7C 117.6(8) . . ?
C77 C7C F7C 119.9(7) . . ?
C77 C7C C7B 124.2(9) . . ?
F7C C7C C7B 115.9(7) . . ?
C82 C81 C86 113.3(8) . . ?
C82 C81 B7 125.9(7) . . ?
C86 C81 B7 120.7(8) . . ?
C83 C82 F82 114.7(9) . . ?
C83 C82 C81 125.6(9) . . ?
F82 C82 C81 119.8(8) . . ?
C82 C83 F83 122.2(9) . . ?
C82 C83 C84 119.4(10) . . ?
F83 C83 C84 118.4(9) . . ?
F84 C84 C85 121.5(9) . . ?
F84 C84 C83 120.3(10) . . ?
C85 C84 C83 118.2(9) . . ?
C86 C85 F85 120.6(10) . . ?
C86 C85 C84 122.5(9) . . ?
F85 C85 C84 116.7(8) . . ?
C85 C86 C81 121.0(10) . . ?
C85 C86 C87 117.1(8) . . ?
C81 C86 C87 121.9(8) . . ?
C88 C87 C8C 115.8(10) . . ?
C88 C87 C86 122.0(8) . . ?
C8C C87 C86 122.1(10) . . ?
F88 C88 C87 119.7(9) . . ?
F88 C88 C89 116.0(9) . . ?
C87 C88 C89 124.4(9) . . ?
F89 C89 C88 123.7(8) . . ?
F89 C89 C8A 117.8(10) . . ?
C88 C89 C8A 118.5(10) . . ?
F8A C8A C8B 122.3(10) . . ?
F8A C8A C89 119.9(12) . . ?
C8B C8A C89 117.7(11) . . ?
F8B C8B C8C 119.1(11) . . ?
F8B C8B C8A 119.0(11) . . ?
C8C C8B C8A 121.9(10) . . ?
F8C C8C C8B 119.9(9) . . ?
F8C C8C C87 118.4(10) . . ?
C8B C8C C87 121.7(10) . . ?
C94X C94 F94 84(2) . . ?
C94X C94 C95 95.0(16) . . ?
F94 C94 C95 118(2) . . ?
C94X C94 C93 86.3(17) . . ?
F94 C94 C93 121(2) . . ?
C95 C94 C93 120.0 . . ?
C94X C94 C95X 66.4(14) . . ?
F94 C94 C95X 112(2) . . ?
C95 C94 C95X 28.6(8) . . ?
C93 C94 C95X 116.2(8) . . ?
C94X C94 C93X 62.4(13) . . ?
F94 C94 C93X 115(2) . . ?
C95 C94 C93X 118.8(8) . . ?
C93 C94 C93X 23.9(9) . . ?
C95X C94 C93X 103.4(10) . . ?
C94X C94 F94X 56.3(14) . . ?
F94 C94 F94X 28(2) . . ?
C95 C94 F94X 118.3(12) . . ?
C93 C94 F94X 111.7(11) . . ?
C95X C94 F94X 99.2(13) . . ?
C93X C94 F94X 95.8(11) . . ?
C95X C95 F95 88(3) . . ?
C95X C95 C96 93.1(18) . . ?
F95 C95 C96 128(2) . . ?
C95X C95 C94 84.3(17) . . ?
F95 C95 C94 112(2) . . ?
C96 C95 C94 120.0 . . ?
C95X C95 C96X 73.1(16) . . ?
F95 C95 C96X 125.2(18) . . ?
C96 C95 C96X 20.0(9) . . ?
C94 C95 C96X 116.5(8) . . ?
C95X C95 F95X 61.2(16) . . ?
F95 C95 F95X 28(2) . . ?
C96 C95 F95X 117.6(12) . . ?
C94 C95 F95X 112.9(13) . . ?
C96X C95 F95X 106.2(14) . . ?
C95X C95 C94X 55.8(13) . . ?
F95 C95 C94X 108(3) . . ?
C96 C95 C94X 115.4(7) . . ?
C94 C95 C94X 28.6(8) . . ?
C96X C95 C94X 102.6(10) . . ?
F95X C95 C94X 95.9(14) . . ?
C95 C96 C91 120.0 . . ?
C95 C96 C91X 116.5(8) . . ?
C91 C96 C91X 13.3(10) . . ?
C95 C96 C97 113.7(9) . . ?
C91 C96 C97 125.4(9) . . ?
C91X C96 C97 124.3(12) . . ?
C95 C96 C95X 26.8(8) . . ?
C91 C96 C95X 114.4(7) . . ?
C91X C96 C95X 105.4(11) . . ?
C97 C96 C95X 108.6(11) . . ?
C96 C91 C92 120.0 . . ?
C96 C91 C96X 19.4(9) . . ?
C92 C91 C96X 115.4(7) . . ?
C96 C91 C92X 118.3(8) . . ?
C92 C91 C92X 15.4(10) . . ?
C96X C91 C92X 108.6(12) . . ?
C96 C91 B7 120.2(9) . . ?
C92 C91 B7 119.7(9) . . ?
C96X C91 B7 122.5(10) . . ?
C92X C91 B7 120.2(10) . . ?
F92 C92 C91X 122.6(12) . . ?
F92 C92 C93 115.6(10) . . ?
C91X C92 C93 117.6(8) . . ?
F92 C92 C91 124.0(10) . . ?
C91X C92 C91 13.6(11) . . ?
C93 C92 C91 120.0 . . ?
F92 C92 C93X 108.3(11) . . ?
C91X C92 C93X 111.0(13) . . ?
C93 C92 C93X 24.3(9) . . ?
C91 C92 C93X 119.2(7) . . ?
C93X C93 F93 83.0(19) . . ?
C93X C93 C92 92(2) . . ?
F93 C93 C92 121.7(15) . . ?
C93X C93 C94 94(2) . . ?
F93 C93 C94 118.2(15) . . ?
C92 C93 C94 120.0 . . ?
C93X C93 C92X 75(2) . . ?
F93 C93 C92X 118.3(15) . . ?
C92 C93 C92X 16.4(11) . . ?
C94 C93 C92X 120.2(8) . . ?
C93X C93 C94X 63.1(18) . . ?
F93 C93 C94X 111.3(16) . . ?
C92 C93 C94X 117.2(8) . . ?
C94 C93 C94X 30.7(8) . . ?
C92X C93 C94X 108.4(12) . . ?
C93X C93 F93X 59.1(15) . . ?
F93 C93 F93X 24.1(12) . . ?
C92 C93 F93X 115.2(10) . . ?
C94 C93 F93X 118.5(11) . . ?
C92X C93 F93X 105.4(12) . . ?
C94X C93 F93X 99.5(12) . . ?
C94 C94X C95X 81.9(15) . . ?
C94 C94X C93X 87.0(16) . . ?
C95X C94X C93X 120.0 . . ?
C94 C94X F94X 95.5(17) . . ?
C95X C94X F94X 120.5(11) . . ?
C93X C94X F94X 119.2(11) . . ?
C94 C94X F94 63.7(18) . . ?
C95X C94X F94 110.0(18) . . ?
C93X C94X F94 116.9(19) . . ?
F94X C94X F94 32.0(17) . . ?
C94 C94X C93 63.0(14) . . ?
C95X C94X C93 112.7(7) . . ?
C93X C94X C93 24.1(8) . . ?
F94X C94X C93 118.5(13) . . ?
F94 C94X C93 103.0(18) . . ?
C94 C94X C95 56.4(12) . . ?
C95X C94X C95 25.5(7) . . ?
C93X C94X C95 112.8(7) . . ?
F94X C94X C95 118.7(12) . . ?
F94 C94X C95 96.0(17) . . ?
C93 C94X C95 96.8(9) . . ?
C95 C95X F95X 90.7(18) . . ?
C95 C95X C94X 98.8(16) . . ?
F95X C95X C94X 120.5(12) . . ?
C95 C95X C96X 77.1(17) . . ?
F95X C95X C96X 119.4(13) . . ?
C94X C95X C96X 120.0 . . ?
C95 C95X C94 67.1(15) . . ?
F95X C95X C94 117.8(13) . . ?
C94X C95X C94 31.7(8) . . ?
C96X C95X C94 111.1(7) . . ?
C95 C95X F95 63(2) . . ?
F95X C95X F95 28(2) . . ?
C94X C95X F95 114.8(18) . . ?
C96X C95X F95 116(2) . . ?
C94 C95X F95 98.1(16) . . ?
C95 C95X C96 60.1(15) . . ?
F95X C95X C96 116.1(14) . . ?
C94X C95X C96 119.4(7) . . ?
C96X C95X C96 17.0(9) . . ?
C94 C95X C96 101.8(10) . . ?
F95 C95X C96 105(2) . . ?
C91X C96X C95X 120.0 . . ?
C91X C96X C95 117.1(8) . . ?
C95X C96X C95 29.8(8) . . ?
C91X C96X C91 12.8(10) . . ?
C95X C96X C91 123.4(8) . . ?
C95 C96X C91 113.1(12) . . ?
C91X C96X C97 122.4(9) . . ?
C95X C96X C97 117.2(9) . . ?
C95 C96X C97 108.8(10) . . ?
C91 C96X C97 116.0(10) . . ?
C92 C91X C96X 121.9(8) . . ?
C92 C91X C92X 16.6(11) . . ?
C96X C91X C92X 120.0 . . ?
C92 C91X C96 118.7(13) . . ?
C96X C91X C96 19.9(10) . . ?
C92X C91X C96 123.4(7) . . ?
C92 C91X B7 113.7(11) . . ?
C96X C91X B7 120.2(9) . . ?
C92X C91X B7 119.6(9) . . ?
C96 C91X B7 111.5(10) . . ?
F92 C92X C93X 118.3(10) . . ?
F92 C92X C91X 121.6(10) . . ?
C93X C92X C91X 120.0 . . ?
F92 C92X C93 114.4(11) . . ?
C93X C92X C93 26.3(9) . . ?
C91X C92X C93 115.2(7) . . ?
F92 C92X C91 116.4(11) . . ?
C93X C92X C91 122.7(8) . . ?
C91X C92X C91 12.4(10) . . ?
C93 C92X C91 111.9(12) . . ?
C93 C93X F93X 97.1(18) . . ?
C93 C93X C92X 79(2) . . ?
F93X C93X C92X 119.4(10) . . ?
C93 C93X C94X 93(2) . . ?
F93X C93X C94X 120.6(10) . . ?
C92X C93X C94X 120.0 . . ?
C93 C93X F93 70.6(17) . . ?
F93X C93X F93 26.7(11) . . ?
C92X C93X F93 114.9(14) . . ?
C94X C93X F93 117.5(14) . . ?
C93 C93X C92 64.1(19) . . ?
F93X C93X C92 118.8(11) . . ?
C92X C93X C92 14.5(10) . . ?
C94X C93X C92 118.1(7) . . ?
F93 C93X C92 107.6(15) . . ?
C93 C93X C94 62.3(17) . . ?
F93X C93X C94 120.8(11) . . ?
C92X C93X C94 110.2(7) . . ?
C94X C93X C94 30.6(8) . . ?
F93 C93X C94 103.7(13) . . ?
C92 C93X C94 101.4(10) . . ?
C92 F92 C92X 17.3(11) . . ?
F93X F93 C93 97(4) . . ?
F93X F93 C93X 71(3) . . ?
C93 F93 C93X 26.4(11) . . ?
F94X F94 C94 101(5) . . ?
F94X F94 C94X 69(4) . . ?
C94 F94 C94X 32.4(12) . . ?
F95X F95 C95 88(6) . . ?
F95X F95 C95X 61(5) . . ?
C95 F95 C95X 28.1(12) . . ?
F93 F93X C93X 82(3) . . ?
F93 F93X C93 59(3) . . ?
C93X F93X C93 23.8(9) . . ?
F94 F94X C94X 79(4) . . ?
F94 F94X C94 51(3) . . ?
C94X F94X C94 28.2(8) . . ?
F95 F95X C95X 91(6) . . ?
F95 F95X C95 63(6) . . ?
C95X F95X C95 28.2(9) . . ?
C98 C97 C9C 116.6(9) . . ?
C98 C97 C96 110.9(13) . . ?
C9C C97 C96 132.4(13) . . ?
C98 C97 C96X 128.0(11) . . ?
C9C C97 C96X 115.1(11) . . ?
C96 C97 C96X 18.4(9) . . ?
C97 C98 C99 125.8(10) . . ?
C97 C98 F98 121.6(10) . . ?
C99 C98 F98 112.5(10) . . ?
C9A C99 F99 119.9(9) . . ?
C9A C99 C98 116.8(10) . . ?
F99 C99 C98 123.3(10) . . ?
C99 C9A F9A 120.7(10) . . ?
C99 C9A C9B 120.8(9) . . ?
F9A C9A C9B 118.4(10) . . ?
F9B C9B C9C 119.1(10) . . ?
F9B C9B C9A 121.5(9) . . ?
C9C C9B C9A 119.4(10) . . ?
F9C C9C C9B 119.4(9) . . ?
F9C C9C C97 119.9(9) . . ?
C9B C9C C97 120.5(10) . . ?
F10 B10 C111 106.3(8) . . ?
F10 B10 C101 106.3(7) . . ?
C111 B10 C101 111.6(7) . . ?
F10 B10 C121 106.5(7) . . ?
C111 B10 C121 114.9(7) . . ?
C101 B10 C121 110.8(8) . . ?
C106 C101 C102 111.9(8) . . ?
C106 C101 B10 121.2(8) . . ?
C102 C101 B10 126.9(7) . . ?
C103 C102 F102 116.7(8) . . ?
C103 C102 C101 125.7(8) . . ?
F102 C102 C101 117.4(7) . . ?
F103 C103 C102 120.0(9) . . ?
F103 C103 C104 120.4(9) . . ?
C102 C103 C104 119.6(9) . . ?
C105 C104 F104 123.5(9) . . ?
C105 C104 C103 117.7(9) . . ?
F104 C104 C103 118.8(10) . . ?
C104 C105 C106 124.9(9) . . ?
C104 C105 F105 116.9(8) . . ?
C106 C105 F105 118.2(9) . . ?
C105 C106 C101 120.2(9) . . ?
C105 C106 C107 117.6(8) . . ?
C101 C106 C107 122.1(8) . . ?
C108 C107 C10C 116.0(9) . . ?
C108 C107 C106 121.3(8) . . ?
C10C C107 C106 122.4(9) . . ?
F108 C108 C107 119.9(8) . . ?
F108 C108 C109 116.5(8) . . ?
C107 C108 C109 123.6(8) . . ?
C10A C109 C108 117.3(11) . . ?
C10A C109 F109 121.1(10) . . ?
C108 C109 F109 121.6(8) . . ?
C10B C10A C109 121.3(11) . . ?
C10B C10A F10A 121.9(10) . . ?
C109 C10A F10A 116.5(12) . . ?
C10A C10B C10C 121.0(9) . . ?
C10A C10B F10B 120.5(12) . . ?
C10C C10B F10B 118.4(12) . . ?
F10C C10C C10B 119.9(9) . . ?
F10C C10C C107 119.4(10) . . ?
C10B C10C C107 120.6(10) . . ?
C112 C111 C116 110.1(8) . . ?
C112 C111 B10 121.5(8) . . ?
C116 C111 B10 128.4(8) . . ?
C113 C112 F112 118.5(8) . . ?
C113 C112 C111 126.1(9) . . ?
F112 C112 C111 115.4(8) . . ?
C114 C113 F113 121.9(9) . . ?
C114 C113 C112 120.0(9) . . ?
F113 C113 C112 118.0(9) . . ?
C113 C114 C115 121.1(10) . . ?
C113 C114 F114 122.2(8) . . ?
C115 C114 F114 116.7(9) . . ?
F115 C115 C114 119.5(9) . . ?
F115 C115 C116 119.9(9) . . ?
C114 C115 C116 120.5(9) . . ?
C115 C116 C111 122.2(8) . . ?
C115 C116 C117 115.8(9) . . ?
C111 C116 C117 122.0(8) . . ?
C118 C117 C11C 116.2(8) . . ?
C118 C117 C116 121.4(8) . . ?
C11C C117 C116 122.2(8) . . ?
C119 C118 F118 117.1(8) . . ?
C119 C118 C117 124.2(9) . . ?
F118 C118 C117 118.7(8) . . ?
F119 C119 C118 121.7(9) . . ?
F119 C119 C11A 119.7(8) . . ?
C118 C119 C11A 118.6(9) . . ?
F11A C11A C11B 121.0(9) . . ?
F11A C11A C119 119.8(8) . . ?
C11B C11A C119 119.2(9) . . ?
F11B C11B C11C 121.0(8) . . ?
F11B C11B C11A 118.8(8) . . ?
C11C C11B C11A 120.1(8) . . ?
F11C C11C C11B 116.8(8) . . ?
F11C C11C C117 121.6(8) . . ?
C11B C11C C117 121.6(8) . . ?
C122 C121 C126 114.4(8) . . ?
C122 C121 B10 124.7(8) . . ?
C126 C121 B10 120.6(7) . . ?
F122 C122 C121 119.7(8) . . ?
F122 C122 C123 117.9(8) . . ?
C121 C122 C123 122.4(9) . . ?
C124 C123 F123 121.1(8) . . ?
C124 C123 C122 122.5(8) . . ?
F123 C123 C122 116.5(9) . . ?
C123 C124 F124 122.2(9) . . ?
C123 C124 C125 116.9(9) . . ?
F124 C124 C125 120.9(9) . . ?
C126 C125 C124 121.9(9) . . ?
C126 C125 F125 122.8(8) . . ?
C124 C125 F125 115.3(8) . . ?
C125 C126 C121 121.9(8) . . ?
C125 C126 C127 115.0(8) . . ?
C121 C126 C127 123.1(8) . . ?
C128 C127 C12C 119.9(9) . . ?
C128 C127 C126 121.5(9) . . ?
C12C C127 C126 118.5(9) . . ?
C127 C128 F128 121.3(9) . . ?
C127 C128 C129 122.9(9) . . ?
F128 C128 C129 115.8(8) . . ?
F129 C129 C12A 123.6(9) . . ?
F129 C129 C128 120.3(10) . . ?
C12A C129 C128 116.0(9) . . ?
F12A C12A C12B 120.4(10) . . ?
F12A C12A C129 117.0(10) . . ?
C12B C12A C129 122.6(9) . . ?
C12A C12B F12B 121.0(9) . . ?
C12A C12B C12C 121.1(10) . . ?
F12B C12B C12C 117.9(10) . . ?
F12C C12C C127 123.6(8) . . ?
F12C C12C C12B 119.0(9) . . ?
C127 C12C C12B 117.4(10) . . ?

loop_
_geom_bond_atom_site_label_1
_geom_bond_atom_site_label_2
_geom_bond_distance
_geom_bond_site_symmetry_2
_geom_bond_publ_flag
C1 C11 1.445(11) . ?
C1 C31 1.449(12) . ?
C1 C21 1.484(12) . ?
C11 C12 1.434(12) . ?
C11 C16 1.434(12) . ?
C12 C13 1.413(12) . ?
C12 H12 0.9300 . ?
C13 C14 1.427(13) . ?
C13 H13 0.9300 . ?
C14 C15 1.414(13) . ?
C14 H14 0.9300 . ?
C15 C16 1.393(11) . ?
C15 H15 0.9300 . ?
C16 H16 0.9300 . ?
C21 C22 1.412(11) . ?
C21 C26 1.417(11) . ?
C22 C23 1.401(13) . ?
C22 H22 0.9300 . ?
C23 C24 1.383(13) . ?
C23 H23 0.9300 . ?
C24 C25 1.363(12) . ?
C24 H24 0.9300 . ?
C25 C26 1.390(13) . ?
C25 H25 0.9300 . ?
C26 H26 0.9300 . ?
C31 C32 1.394(12) . ?
C31 C36 1.455(13) . ?
C32 C33 1.343(12) . ?
C32 H32 0.9300 . ?
C33 C34 1.407(14) . ?
C33 H33 0.9300 . ?
C34 C35 1.398(13) . ?
C34 H34 0.9300 . ?
C35 C36 1.399(12) . ?
C35 H35 0.9300 . ?
C36 H36 0.9300 . ?
C4 C51 1.453(13) . ?
C4 C41 1.471(12) . ?
C4 C61 1.484(13) . ?
C41 C42 1.385(13) . ?
C41 C46 1.452(12) . ?
C42 C43 1.419(13) . ?
C42 H42 0.9300 . ?
C43 C44 1.388(14) . ?
C43 H43 0.9300 . ?
C44 C45 1.398(15) . ?
C44 H44 0.9300 . ?
C45 C46 1.407(12) . ?
C45 H45 0.9300 . ?
C46 H46 0.9300 . ?
C51 C56 1.411(12) . ?
C51 C52 1.416(13) . ?
C52 C53 1.370(14) . ?
C52 H52 0.9300 . ?
C53 C54 1.411(13) . ?
C53 H53 0.9300 . ?
C54 C55 1.379(13) . ?
C54 H54 0.9300 . ?
C55 C56 1.402(14) . ?
C55 H55 0.9300 . ?
C56 H56 0.9300 . ?
C61 C66 1.426(13) . ?
C61 C62 1.431(14) . ?
C62 C63 1.370(14) . ?
C62 H62 0.9300 . ?
C63 C64 1.343(15) . ?
C63 H63 0.9300 . ?
C64 C65 1.418(18) . ?
C64 H64 0.9300 . ?
C65 C66 1.396(16) . ?
C65 H65 0.9300 . ?
C66 H66 0.9300 . ?
F7 B7 1.472(11) . ?
B7 C81 1.619(14) . ?
B7 C71 1.667(15) . ?
B7 C91 1.671(14) . ?
B7 C91X 1.780(13) . ?
C71 C72 1.403(11) . ?
C71 C76 1.416(13) . ?
C72 F72 1.350(10) . ?
C72 C73 1.423(12) . ?
C73 C74 1.337(12) . ?
C73 F73 1.368(9) . ?
C74 F74 1.368(10) . ?
C74 C75 1.430(12) . ?
C75 F75 1.349(11) . ?
C75 C76 1.389(13) . ?
C76 C77 1.535(11) . ?
C77 C7C 1.360(11) . ?
C77 C78 1.405(11) . ?
C78 C79 1.356(11) . ?
C78 F78 1.360(9) . ?
C79 F79 1.358(10) . ?
C79 C7A 1.382(12) . ?
C7A C7B 1.373(12) . ?
C7A F7A 1.374(10) . ?
C7B F7B 1.338(9) . ?
C7B C7C 1.375(12) . ?
C7C F7C 1.367(9) . ?
C81 C82 1.410(13) . ?
C81 C86 1.448(11) . ?
C82 C83 1.356(13) . ?
C82 F82 1.378(10) . ?
C83 F83 1.375(11) . ?
C83 C84 1.394(13) . ?
C84 F84 1.369(11) . ?
C84 C85 1.385(14) . ?
C85 C86 1.369(13) . ?
C85 F85 1.373(10) . ?
C86 C87 1.525(13) . ?
C87 C88 1.373(13) . ?
C87 C8C 1.398(12) . ?
C88 F88 1.357(9) . ?
C88 C89 1.390(13) . ?
C89 F89 1.363(11) . ?
C89 C8A 1.405(14) . ?
C8A F8A 1.366(13) . ?
C8A C8B 1.391(16) . ?
C8B F8B 1.364(10) . ?
C8B C8C 1.367(14) . ?
C8C F8C 1.359(12) . ?
C94 C94X 0.80(2) . ?
C94 F94 1.34(4) . ?
C94 C95 1.3900 . ?
C94 C93 1.3900 . ?
C94 C95X 1.50(2) . ?
C94 C93X 1.57(2) . ?
C94 F94X 1.68(2) . ?
C95 C95X 0.72(2) . ?
C95 F95 1.37(5) . ?
C95 C96 1.3900 . ?
C95 C96X 1.42(2) . ?
C95 F95X 1.53(3) . ?
C95 C94X 1.662(19) . ?
C96 C91 1.3900 . ?
C96 C91X 1.42(2) . ?
C96 C97 1.486(13) . ?
C96 C95X 1.60(2) . ?
C91 C92 1.3900 . ?
C91 C96X 1.47(2) . ?
C91 C92X 1.50(2) . ?
C92 F92 1.331(11) . ?
C92 C91X 1.37(2) . ?
C92 C93 1.3900 . ?
C92 C93X 1.54(2) . ?
C93 C93X 0.64(2) . ?
C93 F93 1.35(3) . ?
C93 C92X 1.41(2) . ?
C93 C94X 1.56(2) . ?
C93 F93X 1.567(17) . ?
C94X C95X 1.3900 . ?
C94X C93X 1.3900 . ?
C94X F94X 1.40(2) . ?
C94X F94 1.48(4) . ?
C95X F95X 1.34(3) . ?
C95X C96X 1.3900 . ?
C95X F95 1.53(5) . ?
C96X C91X 1.3900 . ?
C96X C97 1.545(13) . ?
C91X C92X 1.3900 . ?
C92X F92 1.329(10) . ?
C92X C93X 1.3900 . ?
C93X F93X 1.355(13) . ?
C93X F93 1.42(3) . ?
F93 F93X 0.64(3) . ?
F94 F94X 0.80(5) . ?
F95 F95X 0.72(6) . ?
C97 C98 1.326(14) . ?
C97 C9C 1.410(14) . ?
C98 C99 1.398(13) . ?
C98 F98 1.420(12) . ?
C99 C9A 1.354(14) . ?
C99 F99 1.363(11) . ?
C9A F9A 1.358(10) . ?
C9A C9B 1.408(14) . ?
C9B F9B 1.337(11) . ?
C9B C9C 1.379(12) . ?
C9C F9C 1.327(10) . ?
F10 B10 1.457(10) . ?
B10 C111 1.623(14) . ?
B10 C101 1.627(13) . ?
B10 C121 1.674(13) . ?
C101 C106 1.439(11) . ?
C101 C102 1.452(12) . ?
C102 C103 1.364(12) . ?
C102 F102 1.385(9) . ?
C103 F103 1.351(10) . ?
C103 C104 1.379(12) . ?
C104 C105 1.359(13) . ?
C104 F104 1.361(10) . ?
C105 C106 1.390(13) . ?
C105 F105 1.397(10) . ?
C106 C107 1.505(13) . ?
C107 C108 1.362(13) . ?
C107 C10C 1.397(12) . ?
C108 F108 1.355(9) . ?
C108 C109 1.383(12) . ?
C109 C10A 1.375(14) . ?
C109 F109 1.393(12) . ?
C10A C10B 1.314(15) . ?
C10A F10A 1.411(12) . ?
C10B C10C 1.380(14) . ?
C10B F10B 1.383(10) . ?
C10C F10C 1.378(11) . ?
C111 C112 1.445(11) . ?
C111 C116 1.447(12) . ?
C112 C113 1.379(13) . ?
C112 F112 1.392(10) . ?
C113 C114 1.300(12) . ?
C113 F113 1.361(10) . ?
C114 C115 1.375(12) . ?
C114 F114 1.400(10) . ?
C115 F115 1.370(11) . ?
C115 C116 1.412(13) . ?
C116 C117 1.521(11) . ?
C117 C118 1.385(11) . ?
C117 C11C 1.387(12) . ?
C118 C119 1.364(12) . ?
C118 F118 1.375(10) . ?
C119 F119 1.341(10) . ?
C119 C11A 1.396(13) . ?
C11A F11A 1.352(10) . ?
C11A C11B 1.392(13) . ?
C11B F11B 1.366(10) . ?
C11B C11C 1.386(12) . ?
C11C F11C 1.356(9) . ?
C121 C122 1.389(11) . ?
C121 C126 1.425(13) . ?
C122 F122 1.386(11) . ?
C122 C123 1.408(12) . ?
C123 C124 1.340(13) . ?
C123 F123 1.386(9) . ?
C124 F124 1.367(10) . ?
C124 C125 1.399(12) . ?
C125 C126 1.379(12) . ?
C125 F125 1.402(10) . ?
C126 C127 1.539(11) . ?
C127 C128 1.356(12) . ?
C127 C12C 1.407(13) . ?
C128 F128 1.360(10) . ?
C128 C129 1.423(12) . ?
C129 F129 1.327(11) . ?
C129 C12A 1.381(14) . ?
C12A F12A 1.352(10) . ?
C12A C12B 1.355(14) . ?
C12B F12B 1.360(11) . ?
C12B C12C 1.417(12) . ?
C12C F12C 1.313(11) . ?

loop_
_geom_torsion_atom_site_label_1
_geom_torsion_atom_site_label_2
_geom_torsion_atom_site_label_3
_geom_torsion_atom_site_label_4
_geom_torsion
_geom_torsion_site_symmetry_1
_geom_torsion_site_symmetry_2
_geom_torsion_site_symmetry_3
_geom_torsion_site_symmetry_4
_geom_torsion_publ_flag
C31 C1 C11 C12 -27.2(11) . . . . ?
C21 C1 C11 C12 153.0(8) . . . . ?
C31 C1 C11 C16 153.7(8) . . . . ?
C21 C1 C11 C16 -26.1(11) . . . . ?
C16 C11 C12 C13 0.2(12) . . . . ?
C1 C11 C12 C13 -179.0(7) . . . . ?
C11 C12 C13 C14 2.0(12) . . . . ?
C12 C13 C14 C15 -2.6(13) . . . . ?
C13 C14 C15 C16 1.0(13) . . . . ?
C14 C15 C16 C11 1.2(12) . . . . ?
C12 C11 C16 C15 -1.8(12) . . . . ?
C1 C11 C16 C15 177.4(7) . . . . ?
C11 C1 C21 C22 142.1(7) . . . . ?
C31 C1 C21 C22 -37.8(10) . . . . ?
C11 C1 C21 C26 -35.8(11) . . . . ?
C31 C1 C21 C26 144.4(8) . . . . ?
C26 C21 C22 C23 2.5(11) . . . . ?
C1 C21 C22 C23 -175.5(7) . . . . ?
C21 C22 C23 C24 -6.5(12) . . . . ?
C22 C23 C24 C25 5.9(13) . . . . ?
C23 C24 C25 C26 -1.1(13) . . . . ?
C24 C25 C26 C21 -2.8(12) . . . . ?
C22 C21 C26 C25 2.1(11) . . . . ?
C1 C21 C26 C25 180.0(7) . . . . ?
C11 C1 C31 C32 143.7(8) . . . . ?
C21 C1 C31 C32 -36.5(11) . . . . ?
C11 C1 C31 C36 -32.1(11) . . . . ?
C21 C1 C31 C36 147.7(8) . . . . ?
C1 C31 C32 C33 -177.3(8) . . . . ?
C36 C31 C32 C33 -1.4(13) . . . . ?
C31 C32 C33 C34 2.0(14) . . . . ?
C32 C33 C34 C35 -4.7(14) . . . . ?
C33 C34 C35 C36 6.8(14) . . . . ?
C34 C35 C36 C31 -6.2(13) . . . . ?
C32 C31 C36 C35 3.6(12) . . . . ?
C1 C31 C36 C35 179.6(8) . . . . ?
C51 C4 C41 C42 -148.3(9) . . . . ?
C61 C4 C41 C42 33.8(11) . . . . ?
C51 C4 C41 C46 34.9(11) . . . . ?
C61 C4 C41 C46 -142.9(8) . . . . ?
C46 C41 C42 C43 -2.0(13) . . . . ?
C4 C41 C42 C43 -178.8(8) . . . . ?
C41 C42 C43 C44 2.6(14) . . . . ?
C42 C43 C44 C45 -3.3(15) . . . . ?
C43 C44 C45 C46 3.3(15) . . . . ?
C44 C45 C46 C41 -2.5(13) . . . . ?
C42 C41 C46 C45 1.9(12) . . . . ?
C4 C41 C46 C45 178.8(7) . . . . ?
C41 C4 C51 C56 -148.1(8) . . . . ?
C61 C4 C51 C56 29.6(12) . . . . ?
C41 C4 C51 C52 29.1(12) . . . . ?
C61 C4 C51 C52 -153.2(9) . . . . ?
C56 C51 C52 C53 -2.3(13) . . . . ?
C4 C51 C52 C53 -179.6(8) . . . . ?
C51 C52 C53 C54 4.3(14) . . . . ?
C52 C53 C54 C55 -2.1(14) . . . . ?
C53 C54 C55 C56 -2.1(13) . . . . ?
C54 C55 C56 C51 4.1(13) . . . . ?
C52 C51 C56 C55 -2.0(12) . . . . ?
C4 C51 C56 C55 175.4(8) . . . . ?
C51 C4 C61 C66 36.4(12) . . . . ?
C41 C4 C61 C66 -145.8(8) . . . . ?
C51 C4 C61 C62 -142.3(9) . . . . ?
C41 C4 C61 C62 35.6(11) . . . . ?
C66 C61 C62 C63 -3.9(14) . . . . ?
C4 C61 C62 C63 174.7(8) . . . . ?
C61 C62 C63 C64 4.7(16) . . . . ?
C62 C63 C64 C65 -4.3(18) . . . . ?
C63 C64 C65 C66 3.1(18) . . . . ?
C64 C65 C66 C61 -2.4(15) . . . . ?
C62 C61 C66 C65 2.9(13) . . . . ?
C4 C61 C66 C65 -175.8(8) . . . . ?
F7 B7 C71 C72 144.3(7) . . . . ?
C81 B7 C71 C72 27.2(11) . . . . ?
C91 B7 C71 C72 -107.4(11) . . . . ?
C91X B7 C71 C72 -97.6(10) . . . . ?
F7 B7 C71 C76 -33.2(10) . . . . ?
C81 B7 C71 C76 -150.4(8) . . . . ?
C91 B7 C71 C76 75.1(12) . . . . ?
C91X B7 C71 C76 84.9(12) . . . . ?
C76 C71 C72 F72 -178.5(7) . . . . ?
B7 C71 C72 F72 3.7(11) . . . . ?
C76 C71 C72 C73 2.6(11) . . . . ?
B7 C71 C72 C73 -175.2(7) . . . . ?
F72 C72 C73 C74 178.9(7) . . . . ?
C71 C72 C73 C74 -2.1(12) . . . . ?
F72 C72 C73 F73 0.0(10) . . . . ?
C71 C72 C73 F73 179.0(7) . . . . ?
F73 C73 C74 F74 0.5(12) . . . . ?
C72 C73 C74 F74 -178.3(7) . . . . ?
F73 C73 C74 C75 178.3(7) . . . . ?
C72 C73 C74 C75 -0.5(12) . . . . ?
C73 C74 C75 F75 -177.5(7) . . . . ?
F74 C74 C75 F75 0.3(10) . . . . ?
C73 C74 C75 C76 2.5(11) . . . . ?
F74 C74 C75 C76 -179.7(7) . . . . ?
F75 C75 C76 C71 178.1(7) . . . . ?
C74 C75 C76 C71 -1.9(12) . . . . ?
F75 C75 C76 C77 -0.9(11) . . . . ?
C74 C75 C76 C77 179.1(7) . . . . ?
C72 C71 C76 C75 -0.5(12) . . . . ?
B7 C71 C76 C75 177.1(8) . . . . ?
C72 C71 C76 C77 178.3(7) . . . . ?
B7 C71 C76 C77 -4.0(12) . . . . ?
C75 C76 C77 C7C 89.9(11) . . . . ?
C71 C76 C77 C7C -89.1(12) . . . . ?
C75 C76 C77 C78 -88.1(11) . . . . ?
C71 C76 C77 C78 92.9(11) . . . . ?
C7C C77 C78 C79 2.7(15) . . . . ?
C76 C77 C78 C79 -179.2(10) . . . . ?
C7C C77 C78 F78 -179.7(9) . . . . ?
C76 C77 C78 F78 -1.6(14) . . . . ?
F78 C78 C79 F79 1.2(14) . . . . ?
C77 C78 C79 F79 178.7(9) . . . . ?
F78 C78 C79 C7A 179.1(9) . . . . ?
C77 C78 C79 C7A -3.4(16) . . . . ?
C78 C79 C7A C7B 3.5(16) . . . . ?
F79 C79 C7A C7B -178.7(9) . . . . ?
C78 C79 C7A F7A -179.7(9) . . . . ?
F79 C79 C7A F7A -1.8(15) . . . . ?
F7A C7A C7B F7B 2.3(15) . . . . ?
C79 C7A C7B F7B 179.1(9) . . . . ?
F7A C7A C7B C7C -179.7(9) . . . . ?
C79 C7A C7B C7C -2.9(16) . . . . ?
C78 C77 C7C F7C 179.5(9) . . . . ?
C76 C77 C7C F7C 1.3(15) . . . . ?
C78 C77 C7C C7B -2.1(16) . . . . ?
C76 C77 C7C C7B 179.7(10) . . . . ?
F7B C7B C7C C77 -179.8(10) . . . . ?
C7A C7B C7C C77 2.3(16) . . . . ?
F7B C7B C7C F7C -1.3(15) . . . . ?
C7A C7B C7C F7C -179.3(9) . . . . ?
F7 B7 C81 C82 136.8(8) . . . . ?
C71 B7 C81 C82 -107.3(10) . . . . ?
C91 B7 C81 C82 22.2(13) . . . . ?
C91X B7 C81 C82 19.8(12) . . . . ?
F7 B7 C81 C86 -46.7(10) . . . . ?
C71 B7 C81 C86 69.3(10) . . . . ?
C91 B7 C81 C86 -161.3(9) . . . . ?
C91X B7 C81 C86 -163.6(8) . . . . ?
C86 C81 C82 C83 0.9(13) . . . . ?
B7 C81 C82 C83 177.7(8) . . . . ?
C86 C81 C82 F82 -176.8(7) . . . . ?
B7 C81 C82 F82 0.0(13) . . . . ?
F82 C82 C83 F83 -1.4(13) . . . . ?
C81 C82 C83 F83 -179.2(8) . . . . ?
F82 C82 C83 C84 176.3(8) . . . . ?
C81 C82 C83 C84 -1.5(14) . . . . ?
C82 C83 C84 F84 -177.7(8) . . . . ?
F83 C83 C84 F84 0.1(13) . . . . ?
C82 C83 C84 C85 2.0(13) . . . . ?
F83 C83 C84 C85 179.8(8) . . . . ?
F84 C84 C85 C86 177.5(8) . . . . ?
C83 C84 C85 C86 -2.1(14) . . . . ?
F84 C84 C85 F85 2.1(13) . . . . ?
C83 C84 C85 F85 -177.6(8) . . . . ?
F85 C85 C86 C81 177.0(8) . . . . ?
C84 C85 C86 C81 1.7(14) . . . . ?
F85 C85 C86 C87 -3.5(13) . . . . ?
C84 C85 C86 C87 -178.8(8) . . . . ?
C82 C81 C86 C85 -1.0(12) . . . . ?
B7 C81 C86 C85 -177.9(8) . . . . ?
C82 C81 C86 C87 179.5(8) . . . . ?
B7 C81 C86 C87 2.6(12) . . . . ?
C85 C86 C87 C88 83.6(11) . . . . ?
C81 C86 C87 C88 -96.9(10) . . . . ?
C85 C86 C87 C8C -93.0(10) . . . . ?
C81 C86 C87 C8C 86.5(11) . . . . ?
C8C C87 C88 F88 178.8(7) . . . . ?
C86 C87 C88 F88 2.0(13) . . . . ?
C8C C87 C88 C89 -1.4(13) . . . . ?
C86 C87 C88 C89 -178.3(8) . . . . ?
F88 C88 C89 F89 1.6(12) . . . . ?
C87 C88 C89 F89 -178.2(8) . . . . ?
F88 C88 C89 C8A -178.6(8) . . . . ?
C87 C88 C89 C8A 1.6(13) . . . . ?
F89 C89 C8A F8A 2.2(13) . . . . ?
C88 C89 C8A F8A -177.6(8) . . . . ?
F89 C89 C8A C8B 177.9(8) . . . . ?
C88 C89 C8A C8B -1.9(14) . . . . ?
F8A C8A C8B F8B -2.5(15) . . . . ?
C89 C8A C8B F8B -178.1(8) . . . . ?
F8A C8A C8B C8C 177.7(8) . . . . ?
C89 C8A C8B C8C 2.1(15) . . . . ?
F8B C8B C8C F8C -1.8(13) . . . . ?
C8A C8B C8C F8C 178.0(9) . . . . ?
F8B C8B C8C C87 178.1(8) . . . . ?
C8A C8B C8C C87 -2.1(15) . . . . ?
C88 C87 C8C F8C -178.5(7) . . . . ?
C86 C87 C8C F8C -1.6(13) . . . . ?
C88 C87 C8C C8B 1.6(13) . . . . ?
C86 C87 C8C C8B 178.5(8) . . . . ?
C94X C94 C95 C95X -1.7(13) . . . . ?
F94 C94 C95 C95X 84(3) . . . . ?
C93 C94 C95 C95X -90.3(16) . . . . ?
C93X C94 C95 C95X -62.8(17) . . . . ?
F94X C94 C95 C95X 52.4(18) . . . . ?
C94X C94 C95 F95 -88(3) . . . . ?
F94 C94 C95 F95 -2(3) . . . . ?
C93 C94 C95 F95 -176(3) . . . . ?
C95X C94 C95 F95 -86(3) . . . . ?
C93X C94 C95 F95 -149(3) . . . . ?
F94X C94 C95 F95 -34(3) . . . . ?
C94X C94 C95 C96 88.6(15) . . . . ?
F94 C94 C95 C96 174(2) . . . . ?
C93 C94 C95 C96 0.0 . . . . ?
C95X C94 C95 C96 90.3(16) . . . . ?
C93X C94 C95 C96 27.5(10) . . . . ?
F94X C94 C95 C96 142.7(16) . . . . ?
C94X C94 C95 C96X 66.2(17) . . . . ?
F94 C94 C95 C96X 152(2) . . . . ?
C93 C94 C95 C96X -22.4(11) . . . . ?
C95X C94 C95 C96X 67.9(15) . . . . ?
C93X C94 C95 C96X 5.1(16) . . . . ?
F94X C94 C95 C96X 120.3(17) . . . . ?
C94X C94 C95 F95X -57.0(18) . . . . ?
F94 C94 C95 F95X 29(2) . . . . ?
C93 C94 C95 F95X -145.6(17) . . . . ?
C95X C94 C95 F95X -55.4(17) . . . . ?
C93X C94 C95 F95X -118.2(17) . . . . ?
F94X C94 C95 F95X -2.9(18) . . . . ?
F94 C94 C95 C94X 86(3) . . . . ?
C93 C94 C95 C94X -88.6(15) . . . . ?
C95X C94 C95 C94X 1.7(13) . . . . ?
C93X C94 C95 C94X -61.1(13) . . . . ?
F94X C94 C95 C94X 54.1(16) . . . . ?
C95X C95 C96 C91 85.2(15) . . . . ?
F95 C95 C96 C91 176(3) . . . . ?
C94 C95 C96 C91 0.0 . . . . ?
C96X C95 C96 C91 85(2) . . . . ?
F95X C95 C96 C91 144.1(18) . . . . ?
C94X C95 C96 C91 32.0(9) . . . . ?
C95X C95 C96 C91X 70.6(18) . . . . ?
F95 C95 C96 C91X 161(3) . . . . ?
C94 C95 C96 C91X -14.6(12) . . . . ?
C96X C95 C96 C91X 71(2) . . . . ?
F95X C95 C96 C91X 129(2) . . . . ?
C94X C95 C96 C91X 17.3(16) . . . . ?
C95X C95 C96 C97 -84.4(19) . . . . ?
F95 C95 C96 C97 6(3) . . . . ?
C94 C95 C96 C97 -169.6(17) . . . . ?
C96X C95 C96 C97 -84(3) . . . . ?
F95X C95 C96 C97 -25.5(18) . . . . ?
C94X C95 C96 C97 -137.7(17) . . . . ?
F95 C95 C96 C95X 90(3) . . . . ?
C94 C95 C96 C95X -85.2(15) . . . . ?
C96X C95 C96 C95X 0.1(19) . . . . ?
F95X C95 C96 C95X 58.9(18) . . . . ?
C94X C95 C96 C95X -53.2(12) . . . . ?
C95 C96 C91 C92 0.0 . . . . ?
C91X C96 C91 C92 79(3) . . . . ?
C97 C96 C91 C92 168.3(19) . . . . ?
C95X C96 C91 C92 29.6(8) . . . . ?
C95 C96 C91 C96X -82(2) . . . . ?
C91X C96 C91 C96X -3(3) . . . . ?
C97 C96 C91 C96X 87(3) . . . . ?
C95X C96 C91 C96X -52.1(17) . . . . ?
C95 C96 C91 C92X -17.5(11) . . . . ?
C91X C96 C91 C92X 61(3) . . . . ?
C97 C96 C91 C92X 151(2) . . . . ?
C95X C96 C91 C92X 12.0(16) . . . . ?
C95 C96 C91 B7 175.5(15) . . . . ?
C91X C96 C91 B7 -106(4) . . . . ?
C97 C96 C91 B7 -16.2(18) . . . . ?
C95X C96 C91 B7 -154.9(15) . . . . ?
F7 B7 C91 C96 -32.7(14) . . . . ?
C81 B7 C91 C96 84.8(13) . . . . ?
C71 B7 C91 C96 -143.4(11) . . . . ?
C91X B7 C91 C96 97(5) . . . . ?
F7 B7 C91 C92 142.8(10) . . . . ?
C81 B7 C91 C92 -99.7(12) . . . . ?
C71 B7 C91 C92 32.1(14) . . . . ?
C91X B7 C91 C92 -87(5) . . . . ?
F7 B7 C91 C96X -55.3(18) . . . . ?
C81 B7 C91 C96X 62.2(18) . . . . ?
C71 B7 C91 C96X -166.0(14) . . . . ?
C91X B7 C91 C96X 75(5) . . . . ?
F7 B7 C91 C92X 160.6(14) . . . . ?
C81 B7 C91 C92X -81.9(17) . . . . ?
C71 B7 C91 C92X 49.8(18) . . . . ?
C91X B7 C91 C92X -69(4) . . . . ?
C96 C91 C92 F92 -172(2) . . . . ?
C96X C91 C92 F92 -151(2) . . . . ?
C92X C91 C92 F92 -84(3) . . . . ?
B7 C91 C92 F92 12.3(18) . . . . ?
C96 C91 C92 C91X -84(3) . . . . ?
C96X C91 C92 C91X -62(3) . . . . ?
C92X C91 C92 C91X 4(3) . . . . ?
B7 C91 C92 C91X 101(4) . . . . ?
C96 C91 C92 C93 0.0 . . . . ?
C96X C91 C92 C93 21.4(10) . . . . ?
C92X C91 C92 C93 88(3) . . . . ?
B7 C91 C92 C93 -175.5(15) . . . . ?
C96 C91 C92 C93X -28.0(10) . . . . ?
C96X C91 C92 C93X -6.7(15) . . . . ?
C92X C91 C92 C93X 60(3) . . . . ?
B7 C91 C92 C93X 156.5(17) . . . . ?
F92 C92 C93 C93X 78(2) . . . . ?
C91X C92 C93 C93X -80(2) . . . . ?
C91 C92 C93 C93X -95.3(17) . . . . ?
F92 C92 C93 F93 -5.3(19) . . . . ?
C91X C92 C93 F93 -163(2) . . . . ?
C91 C92 C93 F93 -178(2) . . . . ?
C93X C92 C93 F93 -83(2) . . . . ?
F92 C92 C93 C94 172.8(18) . . . . ?
C91X C92 C93 C94 15.3(12) . . . . ?
C91 C92 C93 C94 0.0 . . . . ?
C93X C92 C93 C94 95.3(17) . . . . ?
F92 C92 C93 C92X 77(3) . . . . ?
C91X C92 C93 C92X -80(3) . . . . ?
C91 C92 C93 C92X -96(3) . . . . ?
C93X C92 C93 C92X 0(2) . . . . ?
F92 C92 C93 C94X 137.8(18) . . . . ?
C91X C92 C93 C94X -19.7(17) . . . . ?
C91 C92 C93 C94X -35.0(8) . . . . ?
C93X C92 C93 C94X 60.3(15) . . . . ?
F92 C92 C93 F93X 21.2(15) . . . . ?
C91X C92 C93 F93X -136(2) . . . . ?
C91 C92 C93 F93X -151.6(16) . . . . ?
C93X C92 C93 F93X -56.3(16) . . . . ?
C94X C94 C93 C93X 0.4(15) . . . . ?
F94 C94 C93 C93X -80(3) . . . . ?
C95 C94 C93 C93X 94.0(19) . . . . ?
C95X C94 C93 C93X 61.8(19) . . . . ?
F94X C94 C93 C93X -51(2) . . . . ?
C94X C94 C93 F93 85(2) . . . . ?
F94 C94 C93 F93 4(3) . . . . ?
C95 C94 C93 F93 178(2) . . . . ?
C95X C94 C93 F93 146(2) . . . . ?
C93X C94 C93 F93 84(2) . . . . ?
F94X C94 C93 F93 33(2) . . . . ?
C94X C94 C93 C92 -93.6(14) . . . . ?
F94 C94 C93 C92 -174(3) . . . . ?
C95 C94 C93 C92 0.0 . . . . ?
C95X C94 C93 C92 -32.2(9) . . . . ?
C93X C94 C93 C92 -94.0(19) . . . . ?
F94X C94 C93 C92 -145.0(16) . . . . ?
C94X C94 C93 C92X -74.6(17) . . . . ?
F94 C94 C93 C92X -155(3) . . . . ?
C95 C94 C93 C92X 19.0(12) . . . . ?
C95X C94 C93 C92X -13.2(17) . . . . ?
C93X C94 C93 C92X -75(2) . . . . ?
F94X C94 C93 C92X -126.0(19) . . . . ?
F94 C94 C93 C94X -81(2) . . . . ?
C95 C94 C93 C94X 93.6(14) . . . . ?
C95X C94 C93 C94X 61.4(12) . . . . ?
C93X C94 C93 C94X -0.4(15) . . . . ?
F94X C94 C93 C94X -51.3(15) . . . . ?
C94X C94 C93 F93X 57.1(16) . . . . ?
F94 C94 C93 F93X -24(3) . . . . ?
C95 C94 C93 F93X 150.7(16) . . . . ?
C95X C94 C93 F93X 118.5(16) . . . . ?
C93X C94 C93 F93X 56.7(18) . . . . ?
F94X C94 C93 F93X 5.7(17) . . . . ?
F94 C94 C94X C95X -117.1(19) . . . . ?
C95 C94 C94X C95X 0.9(7) . . . . ?
C93 C94 C94X C95X 120.7(6) . . . . ?
C93X C94 C94X C95X 120.9(2) . . . . ?
F94X C94 C94X C95X -120.1(11) . . . . ?
F94 C94 C94X C93X 122.1(19) . . . . ?
C95 C94 C94X C93X -120.0(7) . . . . ?
C93 C94 C94X C93X -0.2(7) . . . . ?
C95X C94 C94X C93X -120.9(2) . . . . ?
F94X C94 C94X C93X 119.1(12) . . . . ?
F94 C94 C94X F94X 3(3) . . . . ?
C95 C94 C94X F94X 120.9(10) . . . . ?
C93 C94 C94X F94X -119.2(10) . . . . ?
C95X C94 C94X F94X 120.1(11) . . . . ?
C93X C94 C94X F94X -119.1(12) . . . . ?
C95 C94 C94X F94 118(2) . . . . ?
C93 C94 C94X F94 -122(2) . . . . ?
C95X C94 C94X F94 117(2) . . . . ?
C93X C94 C94X F94 -122(2) . . . . ?
F94X C94 C94X F94 -3(3) . . . . ?
F94 C94 C94X C93 122(2) . . . . ?
C95 C94 C94X C93 -119.82(14) . . . . ?
C95X C94 C94X C93 -120.7(6) . . . . ?
C93X C94 C94X C93 0.2(7) . . . . ?
F94X C94 C94X C93 119.2(10) . . . . ?
F94 C94 C94X C95 -118(2) . . . . ?
C93 C94 C94X C95 119.82(13) . . . . ?
C95X C94 C94X C95 -0.9(7) . . . . ?
C93X C94 C94X C95 120.0(7) . . . . ?
F94X C94 C94X C95 -120.9(10) . . . . ?
C93X C93 C94X C94 -179.6(16) . . . . ?
F93 C93 C94X C94 -109.7(19) . . . . ?
C92 C93 C94X C94 103.6(13) . . . . ?
C92X C93 C94X C94 118.6(14) . . . . ?
F93X C93 C94X C94 -131.6(14) . . . . ?
C93X C93 C94X C95X 113.1(15) . . . . ?
F93 C93 C94X C95X -177.0(14) . . . . ?
C92 C93 C94X C95X 36.2(13) . . . . ?
C94 C93 C94X C95X -67.3(13) . . . . ?
C92X C93 C94X C95X 51.3(14) . . . . ?
F93X C93 C94X C95X 161.1(10) . . . . ?
F93 C93 C94X C93X 69.9(19) . . . . ?
C92 C93 C94X C93X -77(2) . . . . ?
C94 C93 C94X C93X 179.6(16) . . . . ?
C92X C93 C94X C93X -61.8(17) . . . . ?
F93X C93 C94X C93X 48.0(15) . . . . ?
C93X C93 C94X F94X -98(2) . . . . ?
F93 C93 C94X F94X -29(2) . . . . ?
C92 C93 C94X F94X -175.3(14) . . . . ?
C94 C93 C94X F94X 81.2(17) . . . . ?
C92X C93 C94X F94X -160.2(16) . . . . ?
F93X C93 C94X F94X -50.4(18) . . . . ?
C93X C93 C94X F94 -128(2) . . . . ?
F93 C93 C94X F94 -59(2) . . . . ?
C92 C93 C94X F94 154.6(17) . . . . ?
C94 C93 C94X F94 51.1(18) . . . . ?
C92X C93 C94X F94 169.7(18) . . . . ?
F93X C93 C94X F94 -80.5(18) . . . . ?
C93X C93 C94X C95 133.7(16) . . . . ?
F93 C93 C94X C95 -156.4(16) . . . . ?
C92 C93 C94X C95 56.8(12) . . . . ?
C94 C93 C94X C95 -46.7(8) . . . . ?
C92X C93 C94X C95 71.9(13) . . . . ?
F93X C93 C94X C95 -178.3(11) . . . . ?
C95X C95 C94X C94 178.0(16) . . . . ?
F95 C95 C94X C94 103(2) . . . . ?
C96 C95 C94X C94 -106.6(13) . . . . ?
C96X C95 C94X C94 -122.9(14) . . . . ?
F95X C95 C94X C94 129.0(16) . . . . ?
F95 C95 C94X C95X -75(2) . . . . ?
C96 C95 C94X C95X 75.4(18) . . . . ?
C94 C95 C94X C95X -178.0(16) . . . . ?
C96X C95 C94X C95X 59.1(13) . . . . ?
F95X C95 C94X C95X -49.0(14) . . . . ?
C95X C95 C94X C93X -112.2(13) . . . . ?
F95 C95 C94X C93X 172.8(17) . . . . ?
C96 C95 C94X C93X -36.8(12) . . . . ?
C94 C95 C94X C93X 69.8(15) . . . . ?
C96X C95 C94X C93X -53.1(12) . . . . ?
F95X C95 C94X C93X -161.2(11) . . . . ?
C95X C95 C94X F94X 101(2) . . . . ?
F95 C95 C94X F94X 26(2) . . . . ?
C96 C95 C94X F94X 176.8(15) . . . . ?
C94 C95 C94X F94X -76.7(18) . . . . ?
C96X C95 C94X F94X 160.4(16) . . . . ?
F95X C95 C94X F94X 52.4(19) . . . . ?
C95X C95 C94X F94 125(2) . . . . ?
F95 C95 C94X F94 50(2) . . . . ?
C96 C95 C94X F94 -159.4(18) . . . . ?
C94 C95 C94X F94 -53(2) . . . . ?
C96X C95 C94X F94 -175.7(19) . . . . ?
F95X C95 C94X F94 76(2) . . . . ?
C95X C95 C94X C93 -130.9(14) . . . . ?
F95 C95 C94X C93 154.1(19) . . . . ?
C96 C95 C94X C93 -55.5(12) . . . . ?
C94 C95 C94X C93 51.1(11) . . . . ?
C96X C95 C94X C93 -71.8(12) . . . . ?
F95X C95 C94X C93 -179.9(13) . . . . ?
F95 C95 C95X F95X -8(3) . . . . ?
C96 C95 C95X F95X 120.0(10) . . . . ?
C94 C95 C95X F95X -120.1(11) . . . . ?
C96X C95 C95X F95X 120.0(12) . . . . ?
C94X C95 C95X F95X -121.1(13) . . . . ?
F95 C95 C95X C94X 113.4(19) . . . . ?
C96 C95 C95X C94X -118.9(9) . . . . ?
C94 C95 C95X C94X 1.0(7) . . . . ?
C96X C95 C95X C94X -118.9(3) . . . . ?
F95X C95 C95X C94X 121.1(13) . . . . ?
F95 C95 C95X C96X -127.6(19) . . . . ?
C96 C95 C95X C96X 0.0(7) . . . . ?
C94 C95 C95X C96X 119.9(6) . . . . ?
F95X C95 C95X C96X -120.0(12) . . . . ?
C94X C95 C95X C96X 118.9(3) . . . . ?
F95 C95 C95X C94 112(2) . . . . ?
C96 C95 C95X C94 -119.86(16) . . . . ?
C96X C95 C95X C94 -119.9(6) . . . . ?
F95X C95 C95X C94 120.1(11) . . . . ?
C94X C95 C95X C94 -1.0(7) . . . . ?
C96 C95 C95X F95 128(2) . . . . ?
C94 C95 C95X F95 -112(2) . . . . ?
C96X C95 C95X F95 128(2) . . . . ?
F95X C95 C95X F95 8(3) . . . . ?
C94X C95 C95X F95 -113.4(19) . . . . ?
F95 C95 C95X C96 -128(2) . . . . ?
C94 C95 C95X C96 119.86(16) . . . . ?
C96X C95 C95X C96 0.0(7) . . . . ?
F95X C95 C95X C96 -120.0(10) . . . . ?
C94X C95 C95X C96 118.9(9) . . . . ?
C94 C94X C95X C95 -1.7(13) . . . . ?
C93X C94X C95X C95 80.1(16) . . . . ?
F94X C94X C95X C95 -93(2) . . . . ?
F94 C94X C95X C95 -60(2) . . . . ?
C93 C94X C95X C95 54.4(16) . . . . ?
C94 C94X C95X F95X 94(2) . . . . ?
C93X C94X C95X F95X 176.1(17) . . . . ?
F94X C94X C95X F95X 3(2) . . . . ?
F94 C94X C95X F95X 36(2) . . . . ?
C93 C94X C95X F95X 150.5(18) . . . . ?
C95 C94X C95X F95X 96(2) . . . . ?
C94 C94X C95X C96X -81.8(14) . . . . ?
C93X C94X C95X C96X 0.0 . . . . ?
F94X C94X C95X C96X -173.5(17) . . . . ?
F94 C94X C95X C96X -139.9(19) . . . . ?
C93 C94X C95X C96X -25.7(9) . . . . ?
C95 C94X C95X C96X -80.1(16) . . . . ?
C93X C94X C95X C94 81.8(14) . . . . ?
F94X C94X C95X C94 -92(2) . . . . ?
F94 C94X C95X C94 -58(2) . . . . ?
C93 C94X C95X C94 56.1(12) . . . . ?
C95 C94X C95X C94 1.7(13) . . . . ?
C94 C94X C95X F95 63(3) . . . . ?
C93X C94X C95X F95 145(2) . . . . ?
F94X C94X C95X F95 -29(3) . . . . ?
F94 C94X C95X F95 5(3) . . . . ?
C93 C94X C95X F95 119(3) . . . . ?
C95 C94X C95X F95 65(3) . . . . ?
C94 C94X C95X C96 -62.3(15) . . . . ?
C93X C94X C95X C96 19.5(10) . . . . ?
F94X C94X C95X C96 -153.9(17) . . . . ?
F94 C94X C95X C96 -120(2) . . . . ?
C93 C94X C95X C96 -6.1(14) . . . . ?
C95 C94X C95X C96 -60.6(14) . . . . ?
C94X C94 C95X C95 178.2(14) . . . . ?
F94 C94 C95X C95 -109(2) . . . . ?
C93 C94 C95X C95 105.2(14) . . . . ?
C93X C94 C95X C95 126.8(13) . . . . ?
F94X C94 C95X C95 -135.0(15) . . . . ?
C94X C94 C95X F95X -104(2) . . . . ?
F94 C94 C95X F95X -31(3) . . . . ?
C95 C94 C95X F95X 77.9(19) . . . . ?
C93 C94 C95X F95X -176.8(17) . . . . ?
C93X C94 C95X F95X -155.3(17) . . . . ?
F94X C94 C95X F95X -57.1(19) . . . . ?
F94 C94 C95X C94X 73(2) . . . . ?
C95 C94 C95X C94X -178.2(14) . . . . ?
C93 C94 C95X C94X -73.0(15) . . . . ?
C93X C94 C95X C94X -51.4(10) . . . . ?
F94X C94 C95X C94X 46.8(13) . . . . ?
C94X C94 C95X C96X 113.2(11) . . . . ?
F94 C94 C95X C96X -174(2) . . . . ?
C95 C94 C95X C96X -65.0(15) . . . . ?
C93 C94 C95X C96X 40.3(12) . . . . ?
C93X C94 C95X C96X 61.8(11) . . . . ?
F94X C94 C95X C96X 160.0(10) . . . . ?
C94X C94 C95X F95 -125(3) . . . . ?
F94 C94 C95X F95 -53(3) . . . . ?
C95 C94 C95X F95 57(2) . . . . ?
C93 C94 C95X F95 162(2) . . . . ?
C93X C94 C95X F95 -177(2) . . . . ?
F94X C94 C95X F95 -78(2) . . . . ?
C94X C94 C95X C96 128.0(12) . . . . ?
F94 C94 C95X C96 -159(2) . . . . ?
C95 C94 C95X C96 -50.2(11) . . . . ?
C93 C94 C95X C96 55.0(12) . . . . ?
C93X C94 C95X C96 76.6(11) . . . . ?
F94X C94 C95X C96 174.8(11) . . . . ?
C91 C96 C95X C95 -108.6(13) . . . . ?
C91X C96 C95X C95 -119.0(15) . . . . ?
C97 C96 C95X C95 106.0(18) . . . . ?
C95 C96 C95X F95X -74.5(17) . . . . ?
C91 C96 C95X F95X 176.9(15) . . . . ?
C91X C96 C95X F95X 166.5(16) . . . . ?
C97 C96 C95X F95X 31(2) . . . . ?
C95 C96 C95X C94X 83.1(16) . . . . ?
C91 C96 C95X C94X -25.5(13) . . . . ?
C91X C96 C95X C94X -35.9(16) . . . . ?
C97 C96 C95X C94X -171.0(10) . . . . ?
C95 C96 C95X C96X -180(2) . . . . ?
C91 C96 C95X C96X 72(3) . . . . ?
C91X C96 C95X C96X 61(2) . . . . ?
C97 C96 C95X C96X -74(2) . . . . ?
C95 C96 C95X C94 54.7(11) . . . . ?
C91 C96 C95X C94 -53.9(13) . . . . ?
C91X C96 C95X C94 -64.3(14) . . . . ?
C97 C96 C95X C94 160.6(12) . . . . ?
C95 C96 C95X F95 -47.0(18) . . . . ?
C91 C96 C95X F95 -155.6(17) . . . . ?
C91X C96 C95X F95 -166.0(18) . . . . ?
C97 C96 C95X F95 59(2) . . . . ?
C95 C95X C96X C91X -92.8(15) . . . . ?
F95X C95X C96X C91X -176.2(17) . . . . ?
C94X C95X C96X C91X 0.0 . . . . ?
C94 C95X C96X C91X -33.9(8) . . . . ?
F95 C95X C96X C91X -145(2) . . . . ?
C96 C95X C96X C91X -93(3) . . . . ?
F95X C95X C96X C95 -83(2) . . . . ?
C94X C95X C96X C95 92.8(15) . . . . ?
C94 C95X C96X C95 58.9(13) . . . . ?
F95 C95X C96X C95 -52(2) . . . . ?
C96 C95X C96X C95 0(2) . . . . ?
C95 C95X C96X C91 -78.3(18) . . . . ?
F95X C95X C96X C91 -161.6(19) . . . . ?
C94X C95X C96X C91 14.5(12) . . . . ?
C94 C95X C96X C91 -19.4(16) . . . . ?
F95 C95X C96X C91 -130(2) . . . . ?
C96 C95X C96X C91 -78(3) . . . . ?
C95 C95X C96X C97 80.2(17) . . . . ?
F95X C95X C96X C97 -3.2(18) . . . . ?
C94X C95X C96X C97 173.0(12) . . . . ?
C94 C95X C96X C97 139.0(13) . . . . ?
F95 C95X C96X C97 28(2) . . . . ?
C96 C95X C96X C97 80(3) . . . . ?
C95X C95 C96X C91X 103.8(13) . . . . ?
F95 C95 C96X C91X 179(3) . . . . ?
C96 C95 C96X C91X -76(2) . . . . ?
C94 C95 C96X C91X 29.3(14) . . . . ?
F95X C95 C96X C91X 156.0(13) . . . . ?
C94X C95 C96X C91X 55.9(12) . . . . ?
F95 C95 C96X C95X 76(3) . . . . ?
C96 C95 C96X C95X -179.9(19) . . . . ?
C94 C95 C96X C95X -74.5(16) . . . . ?
F95X C95 C96X C95X 52.2(16) . . . . ?
C94X C95 C96X C95X -47.9(10) . . . . ?
C95X C95 C96X C91 117.2(15) . . . . ?
F95 C95 C96X C91 -167(3) . . . . ?
C96 C95 C96X C91 -63(2) . . . . ?
C94 C95 C96X C91 42.7(17) . . . . ?
F95X C95 C96X C91 169.4(15) . . . . ?
C94X C95 C96X C91 69.4(14) . . . . ?
C95X C95 C96X C97 -112.3(15) . . . . ?
F95 C95 C96X C97 -37(3) . . . . ?
C96 C95 C96X C97 68(2) . . . . ?
C94 C95 C96X C97 173.2(11) . . . . ?
F95X C95 C96X C97 -60.1(17) . . . . ?
C94X C95 C96X C97 -160.2(12) . . . . ?
C96 C91 C96X C91X 177(3) . . . . ?
C92 C91 C96X C91X 68(4) . . . . ?
C92X C91 C96X C91X 53(3) . . . . ?
B7 C91 C96X C91X -94(4) . . . . ?
C96 C91 C96X C95X 98(2) . . . . ?
C92 C91 C96X C95X -10.3(17) . . . . ?
C92X C91 C96X C95X -25(2) . . . . ?
B7 C91 C96X C95X -172.9(11) . . . . ?
C96 C91 C96X C95 66(2) . . . . ?
C92 C91 C96X C95 -42.3(17) . . . . ?
C92X C91 C96X C95 -57.2(18) . . . . ?
B7 C91 C96X C95 155.1(13) . . . . ?
C96 C91 C96X C97 -60.6(19) . . . . ?
C92 C91 C96X C97 -169.0(11) . . . . ?
C92X C91 C96X C97 176.1(12) . . . . ?
B7 C91 C96X C97 28(2) . . . . ?
F92 C92 C91X C96X -163.6(14) . . . . ?
C93 C92 C91X C96X -7.8(19) . . . . ?
C91 C92 C91X C96X 96(4) . . . . ?
C93X C92 C91X C96X -34(2) . . . . ?
F92 C92 C91X C92X -75(3) . . . . ?
C93 C92 C91X C92X 81(3) . . . . ?
C91 C92 C91X C92X -176(3) . . . . ?
C93X C92 C91X C92X 55(2) . . . . ?
F92 C92 C91X C96 173.6(17) . . . . ?
C93 C92 C91X C96 -31(2) . . . . ?
C91 C92 C91X C96 73(3) . . . . ?
C93X C92 C91X C96 -56(2) . . . . ?
F92 C92 C91X B7 39(2) . . . . ?
C93 C92 C91X B7 -164.9(9) . . . . ?
C91 C92 C91X B7 -61(3) . . . . ?
C93X C92 C91X B7 169.4(11) . . . . ?
C95X C96X C91X C92 19.3(13) . . . . ?
C95 C96X C91X C92 -14.6(18) . . . . ?
C91 C96X C91X C92 -90(4) . . . . ?
C97 C96X C91X C92 -153.3(18) . . . . ?
C95X C96X C91X C92X 0.0 . . . . ?
C95 C96X C91X C92X -33.9(9) . . . . ?
C91 C96X C91X C92X -109(4) . . . . ?
C97 C96X C91X C92X -172.6(13) . . . . ?
C95X C96X C91X C96 106(2) . . . . ?
C95 C96X C91X C96 72(2) . . . . ?
C91 C96X C91X C96 -3(3) . . . . ?
C97 C96X C91X C96 -67(2) . . . . ?
C95X C96X C91X B7 175.0(12) . . . . ?
C95 C96X C91X B7 141.1(14) . . . . ?
C91 C96X C91X B7 66(3) . . . . ?
C97 C96X C91X B7 2.4(13) . . . . ?
C95 C96 C91X C92 30(2) . . . . ?
C91 C96 C91X C92 -78(4) . . . . ?
C97 C96 C91X C92 -177.6(17) . . . . ?
C95X C96 C91X C92 56(2) . . . . ?
C95 C96 C91X C96X -75(2) . . . . ?
C91 C96 C91X C96X 177(3) . . . . ?
C97 C96 C91X C96X 77(3) . . . . ?
C95X C96 C91X C96X -48.6(16) . . . . ?
C95 C96 C91X C92X 11.6(18) . . . . ?
C91 C96 C91X C92X -97(4) . . . . ?
C97 C96 C91X C92X 163.7(13) . . . . ?
C95X C96 C91X C92X 37.8(17) . . . . ?
C95 C96 C91X B7 165.5(9) . . . . ?
C91 C96 C91X B7 57(3) . . . . ?
C97 C96 C91X B7 -42(2) . . . . ?
C95X C96 C91X B7 -168.4(10) . . . . ?
F7 B7 C91X C92 125.3(14) . . . . ?
C81 B7 C91X C92 -118.3(14) . . . . ?
C71 B7 C91X C92 9.0(17) . . . . ?
C91 B7 C91X C92 73(5) . . . . ?
F7 B7 C91X C96X -32.2(12) . . . . ?
C81 B7 C91X C96X 84.1(10) . . . . ?
C71 B7 C91X C96X -148.6(8) . . . . ?
C91 B7 C91X C96X -84(5) . . . . ?
F7 B7 C91X C92X 142.8(8) . . . . ?
C81 B7 C91X C92X -100.9(9) . . . . ?
C71 B7 C91X C92X 26.4(12) . . . . ?
C91 B7 C91X C92X 91(5) . . . . ?
F7 B7 C91X C96 -12.2(16) . . . . ?
C81 B7 C91X C96 104.2(14) . . . . ?
C71 B7 C91X C96 -128.6(13) . . . . ?
C91 B7 C91X C96 -64(4) . . . . ?
C92 C91X C92X F92 73(3) . . . . ?
C96X C91X C92X F92 175.0(14) . . . . ?
C96 C91X C92X F92 151.8(19) . . . . ?
B7 C91X C92X F92 0.0(12) . . . . ?
C92 C91X C92X C93X -102(3) . . . . ?
C96X C91X C92X C93X 0.0 . . . . ?
C96 C91X C92X C93X -23.1(11) . . . . ?
B7 C91X C92X C93X -175.0(12) . . . . ?
C92 C91X C92X C93 -72(3) . . . . ?
C96X C91X C92X C93 29.2(10) . . . . ?
C96 C91X C92X C93 6.1(17) . . . . ?
B7 C91X C92X C93 -145.8(15) . . . . ?
C92 C91X C92X C91 5(3) . . . . ?
C96X C91X C92X C91 106(4) . . . . ?
C96 C91X C92X C91 83(4) . . . . ?
B7 C91X C92X C91 -69(3) . . . . ?
C93X C93 C92X F92 104.7(19) . . . . ?
F93 C93 C92X F92 31(2) . . . . ?
C92 C93 C92X F92 -76(3) . . . . ?
C94 C93 C92X F92 -169.6(12) . . . . ?
C94X C93 C92X F92 159.1(13) . . . . ?
F93X C93 C92X F92 53.3(18) . . . . ?
F93 C93 C92X C93X -73(2) . . . . ?
C92 C93 C92X C93X 180(2) . . . . ?
C94 C93 C92X C93X 86(2) . . . . ?
C94X C93 C92X C93X 54.4(14) . . . . ?
F93X C93 C92X C93X -51.4(14) . . . . ?
C93X C93 C92X C91X -107.1(14) . . . . ?
F93 C93 C92X C91X 179.5(17) . . . . ?
C92 C93 C92X C91X 73(3) . . . . ?
C94 C93 C92X C91X -21.4(16) . . . . ?
C94X C93 C92X C91X -52.7(14) . . . . ?
F93X C93 C92X C91X -158.5(11) . . . . ?
C93X C93 C92X C91 -120.1(16) . . . . ?
F93 C93 C92X C91 166.5(19) . . . . ?
C92 C93 C92X C91 60(2) . . . . ?
C94 C93 C92X C91 -34(2) . . . . ?
C94X C93 C92X C91 -65.7(17) . . . . ?
F93X C93 C92X C91 -171.5(13) . . . . ?
C96 C91 C92X F92 167.9(12) . . . . ?
C92 C91 C92X F92 67(3) . . . . ?
C96X C91 C92X F92 -173.7(12) . . . . ?
B7 C91 C92X F92 -25(2) . . . . ?
C96 C91 C92X C93X 6.6(18) . . . . ?
C92 C91 C92X C93X -94(3) . . . . ?
C96X C91 C92X C93X 25(2) . . . . ?
B7 C91 C92X C93X 173.6(10) . . . . ?
C96 C91 C92X C91X -75(3) . . . . ?
C92 C91 C92X C91X -175(3) . . . . ?
C96X C91 C92X C91X -56(3) . . . . ?
B7 C91 C92X C91X 92(4) . . . . ?
C96 C91 C92X C93 34(2) . . . . ?
C92 C91 C92X C93 -67(3) . . . . ?
C96X C91 C92X C93 52(2) . . . . ?
B7 C91 C92X C93 -159.4(14) . . . . ?
F93 C93 C93X F93X 3.1(19) . . . . ?
C92 C93 C93X F93X -118.7(8) . . . . ?
C94 C93 C93X F93X 121.1(8) . . . . ?
C92X C93 C93X F93X -118.6(11) . . . . ?
C94X C93 C93X F93X 121.4(13) . . . . ?
F93 C93 C93X C92X 121.7(13) . . . . ?
C92 C93 C93X C92X -0.1(7) . . . . ?
C94 C93 C93X C92X -120.3(8) . . . . ?
C94X C93 C93X C92X -120.0(3) . . . . ?
F93X C93 C93X C92X 118.6(11) . . . . ?
F93 C93 C93X C94X -118.2(13) . . . . ?
C92 C93 C93X C94X 120.0(8) . . . . ?
C94 C93 C93X C94X -0.2(8) . . . . ?
C92X C93 C93X C94X 120.0(3) . . . . ?
F93X C93 C93X C94X -121.4(13) . . . . ?
C92 C93 C93X F93 -121.8(14) . . . . ?
C94 C93 C93X F93 118.0(14) . . . . ?
C92X C93 C93X F93 -121.7(13) . . . . ?
C94X C93 C93X F93 118.2(13) . . . . ?
F93X C93 C93X F93 -3.1(19) . . . . ?
F93 C93 C93X C92 121.8(14) . . . . ?
C94 C93 C93X C92 -120.21(15) . . . . ?
C92X C93 C93X C92 0.1(7) . . . . ?
C94X C93 C93X C92 -120.0(8) . . . . ?
F93X C93 C93X C92 118.7(8) . . . . ?
F93 C93 C93X C94 -118.0(14) . . . . ?
C92 C93 C93X C94 120.21(15) . . . . ?
C92X C93 C93X C94 120.3(8) . . . . ?
C94X C93 C93X C94 0.2(8) . . . . ?
F93X C93 C93X C94 -121.1(8) . . . . ?
F92 C92X C93X C93 -88.4(19) . . . . ?
C91X C92X C93X C93 86.7(16) . . . . ?
C91 C92X C93X C93 73(2) . . . . ?
F92 C92X C93X F93X 3.4(16) . . . . ?
C91X C92X C93X F93X 178.5(15) . . . . ?
C93 C92X C93X F93X 92(2) . . . . ?
C91 C92X C93X F93X 164.4(18) . . . . ?
F92 C92X C93X C94X -175.1(14) . . . . ?
C91X C92X C93X C94X 0.0 . . . . ?
C93 C92X C93X C94X -86.7(16) . . . . ?
C91 C92X C93X C94X -14.2(12) . . . . ?
F92 C92X C93X F93 -26.3(16) . . . . ?
C91X C92X C93X F93 148.9(14) . . . . ?
C93 C92X C93X F93 62.2(18) . . . . ?
C91 C92X C93X F93 134.7(18) . . . . ?
F92 C92X C93X C92 -89(3) . . . . ?
C91X C92X C93X C92 86(3) . . . . ?
C93 C92X C93X C92 0(2) . . . . ?
C91 C92X C93X C92 72(3) . . . . ?
F92 C92X C93X C94 -143.0(14) . . . . ?
C91X C92X C93X C94 32.1(8) . . . . ?
C93 C92X C93X C94 -54.6(13) . . . . ?
C91 C92X C93X C94 18.0(16) . . . . ?
C94 C94X C93X C93 0.4(15) . . . . ?
C95X C94X C93X C93 -78.5(18) . . . . ?
F94X C94X C93X C93 95(2) . . . . ?
F94 C94X C93X C93 59(2) . . . . ?
C95 C94X C93X C93 -51.1(18) . . . . ?
C94 C94X C93X F93X -99.6(17) . . . . ?
C95X C94X C93X F93X -178.5(15) . . . . ?
F94X C94X C93X F93X -4.9(18) . . . . ?
F94 C94X C93X F93X -41(2) . . . . ?
C93 C94X C93X F93X -100(2) . . . . ?
C95 C94X C93X F93X -151.1(15) . . . . ?
C94 C94X C93X C92X 78.9(13) . . . . ?
C95X C94X C93X C92X 0.0 . . . . ?
F94X C94X C93X C92X 173.6(17) . . . . ?
F94 C94X C93X C92X 137.3(19) . . . . ?
C93 C94X C93X C92X 78.5(18) . . . . ?
C95 C94X C93X C92X 27.3(8) . . . . ?
C94 C94X C93X F93 -69.2(18) . . . . ?
C95X C94X C93X F93 -148.1(16) . . . . ?
F94X C94X C93X F93 25.5(19) . . . . ?
F94 C94X C93X F93 -11(2) . . . . ?
C93 C94X C93X F93 -70(2) . . . . ?
C95 C94X C93X F93 -120.7(16) . . . . ?
C94 C94X C93X C92 62.4(15) . . . . ?
C95X C94X C93X C92 -16.4(11) . . . . ?
F94X C94X C93X C92 157.1(18) . . . . ?
F94 C94X C93X C92 121(2) . . . . ?
C93 C94X C93X C92 62.0(16) . . . . ?
C95 C94X C93X C92 10.9(15) . . . . ?
C95X C94X C93X C94 -78.9(13) . . . . ?
F94X C94X C93X C94 94.7(19) . . . . ?
F94 C94X C93X C94 58.4(19) . . . . ?
C93 C94X C93X C94 -0.4(15) . . . . ?
C95 C94X C93X C94 -51.5(10) . . . . ?
F92 C92 C93X C93 -112.0(19) . . . . ?
C91X C92 C93X C93 110.8(18) . . . . ?
C91 C92 C93X C93 98.8(17) . . . . ?
F92 C92 C93X F93X -28(2) . . . . ?
C91X C92 C93X F93X -165.5(15) . . . . ?
C93 C92 C93X F93X 83.7(19) . . . . ?
C91 C92 C93X F93X -177.5(13) . . . . ?
F92 C92 C93X C92X 68(3) . . . . ?
C91X C92 C93X C92X -69(3) . . . . ?
C93 C92 C93X C92X 180(3) . . . . ?
C91 C92 C93X C92X -81(3) . . . . ?
F92 C92 C93X C94X 169.3(11) . . . . ?
C91X C92 C93X C94X 32.1(19) . . . . ?
C93 C92 C93X C94X -78.7(17) . . . . ?
C91 C92 C93X C94X 20.1(15) . . . . ?
F92 C92 C93X F93 -54.7(19) . . . . ?
C91X C92 C93X F93 168.0(16) . . . . ?
C93 C92 C93X F93 57.2(17) . . . . ?
C91 C92 C93X F93 156.0(14) . . . . ?
F92 C92 C93X C94 -163.3(13) . . . . ?
C91X C92 C93X C94 59.5(17) . . . . ?
C93 C92 C93X C94 -51.3(12) . . . . ?
C91 C92 C93X C94 47.5(15) . . . . ?
C94X C94 C93X C93 -179.6(16) . . . . ?
F94 C94 C93X C93 112(3) . . . . ?
C95 C94 C93X C93 -99.7(17) . . . . ?
C95X C94 C93X C93 -125.6(16) . . . . ?
F94X C94 C93X C93 133.5(19) . . . . ?
C94X C94 C93X F93X 99.1(18) . . . . ?
F94 C94 C93X F93X 31(3) . . . . ?
C95 C94 C93X F93X 179.0(13) . . . . ?
C93 C94 C93X F93X -81.4(19) . . . . ?
C95X C94 C93X F93X 153.0(14) . . . . ?
F94X C94 C93X F93X 52.1(18) . . . . ?
C94X C94 C93X C92X -115.1(10) . . . . ?
F94 C94 C93X C92X 177(2) . . . . ?
C95 C94 C93X C92X -35.2(13) . . . . ?
C93 C94 C93X C92X 64.5(19) . . . . ?
C95X C94 C93X C92X -61.2(12) . . . . ?
F94X C94 C93X C92X -162.0(11) . . . . ?
F94 C94 C93X C94X -68(2) . . . . ?
C95 C94 C93X C94X 79.9(16) . . . . ?
C93 C94 C93X C94X 179.6(16) . . . . ?
C95X C94 C93X C94X 53.9(10) . . . . ?
F94X C94 C93X C94X -46.9(13) . . . . ?
C94X C94 C93X F93 121.4(17) . . . . ?
F94 C94 C93X F93 53(3) . . . . ?
C95 C94 C93X F93 -158.7(15) . . . . ?
C93 C94 C93X F93 -59.0(18) . . . . ?
C95X C94 C93X F93 175.3(15) . . . . ?
F94X C94 C93X F93 74.5(17) . . . . ?
C94X C94 C93X C92 -127.1(12) . . . . ?
F94 C94 C93X C92 165(2) . . . . ?
C95 C94 C93X C92 -47.2(15) . . . . ?
C93 C94 C93X C92 52.5(14) . . . . ?
C95X C94 C93X C92 -73.1(13) . . . . ?
F94X C94 C93X C92 -174.0(13) . . . . ?
C91X C92 F92 C92X 77(4) . . . . ?
C93 C92 F92 C92X -80(4) . . . . ?
C91 C92 F92 C92X 93(4) . . . . ?
C93X C92 F92 C92X -54(3) . . . . ?
C93X C92X F92 C92 103(4) . . . . ?
C91X C92X F92 C92 -72(4) . . . . ?
C93 C92X F92 C92 74(3) . . . . ?
C91 C92X F92 C92 -59(3) . . . . ?
C93X C93 F93 F93X -7(4) . . . . ?
C92 C93 F93 F93X 81(4) . . . . ?
C94 C93 F93 F93X -97(4) . . . . ?
C92X C93 F93 F93X 62(4) . . . . ?
C94X C93 F93 F93X -64(4) . . . . ?
C92 C93 F93 C93X 88(2) . . . . ?
C94 C93 F93 C93X -91(2) . . . . ?
C92X C93 F93 C93X 69(2) . . . . ?
C94X C93 F93 C93X -57.5(19) . . . . ?
F93X C93 F93 C93X 7(4) . . . . ?
C93 C93X F93 F93X 173(4) . . . . ?
C92X C93X F93 F93X 106(3) . . . . ?
C94X C93X F93 F93X -104(3) . . . . ?
C92 C93X F93 F93X 120(3) . . . . ?
C94 C93X F93 F93X -133(3) . . . . ?
F93X C93X F93 C93 -173(4) . . . . ?
C92X C93X F93 C93 -67(2) . . . . ?
C94X C93X F93 C93 83(2) . . . . ?
C92 C93X F93 C93 -53(2) . . . . ?
C94 C93X F93 C93 53.6(18) . . . . ?
C94X C94 F94 F94X -5(5) . . . . ?
C95 C94 F94 F94X -98(5) . . . . ?
C93 C94 F94 F94X 77(5) . . . . ?
C95X C94 F94 F94X -67(5) . . . . ?
C93X C94 F94 F94X 50(6) . . . . ?
C95 C94 F94 C94X -92(2) . . . . ?
C93 C94 F94 C94X 82(2) . . . . ?
C95X C94 F94 C94X -61.5(17) . . . . ?
C93X C94 F94 C94X 55.8(16) . . . . ?
F94X C94 F94 C94X 5(5) . . . . ?
C94 C94X F94 F94X 174(5) . . . . ?
C95X C94X F94 F94X -116(4) . . . . ?
C93X C94X F94 F94X 103(4) . . . . ?
C93 C94X F94 F94X 124(4) . . . . ?
C95 C94X F94 F94X -138(4) . . . . ?
C95X C94X F94 C94 69.7(19) . . . . ?
C93X C94X F94 C94 -72(2) . . . . ?
F94X C94X F94 C94 -174(5) . . . . ?
C93 C94X F94 C94 -50.6(18) . . . . ?
C95 C94X F94 C94 47.8(16) . . . . ?
C95X C95 F95 F95X 14(6) . . . . ?
C96 C95 F95 F95X -78(7) . . . . ?
C94 C95 F95 F95X 97(5) . . . . ?
C96X C95 F95 F95X -54(7) . . . . ?
C94X C95 F95 F95X 67(6) . . . . ?
C96 C95 F95 C95X -93(3) . . . . ?
C94 C95 F95 C95X 83(2) . . . . ?
C96X C95 F95 C95X -68(3) . . . . ?
F95X C95 F95 C95X -14(6) . . . . ?
C94X C95 F95 C95X 53.0(15) . . . . ?
C95 C95X F95 F95X -164(6) . . . . ?
C94X C95X F95 F95X 109(5) . . . . ?
C96X C95X F95 F95X -105(6) . . . . ?
C94 C95X F95 F95X 137(5) . . . . ?
C96 C95X F95 F95X -119(5) . . . . ?
F95X C95X F95 C95 164(6) . . . . ?
C94X C95X F95 C95 -88(2) . . . . ?
C96X C95X F95 C95 59(2) . . . . ?
C94 C95X F95 C95 -59.3(19) . . . . ?
C96 C95X F95 C95 45.2(18) . . . . ?
C93 F93 F93X C93X 3.1(19) . . . . ?
C93X F93 F93X C93 -3.1(19) . . . . ?
C93 C93X F93X F93 -7(4) . . . . ?
C92X C93X F93X F93 -87(3) . . . . ?
C94X C93X F93X F93 91(3) . . . . ?
C92 C93X F93X F93 -71(4) . . . . ?
C94 C93X F93X F93 55(4) . . . . ?
C92X C93X F93X C93 -81(2) . . . . ?
C94X C93X F93X C93 98(2) . . . . ?
F93 C93X F93X C93 7(4) . . . . ?
C92 C93X F93X C93 -64(2) . . . . ?
C94 C93X F93X C93 62(2) . . . . ?
C93X C93 F93X F93 172(5) . . . . ?
C92 C93 F93X F93 -112(4) . . . . ?
C94 C93 F93X F93 96(4) . . . . ?
C92X C93 F93X F93 -126(4) . . . . ?
C94X C93 F93X F93 122(4) . . . . ?
F93 C93 F93X C93X -172(5) . . . . ?
C92 C93 F93X C93X 76(2) . . . . ?
C94 C93 F93X C93X -76(2) . . . . ?
C92X C93 F93X C93X 62(2) . . . . ?
C94X C93 F93X C93X -50.5(19) . . . . ?
C94 F94 F94X C94X 3(3) . . . . ?
C94X F94 F94X C94 -3(3) . . . . ?
C94 C94X F94X F94 -5(5) . . . . ?
C95X C94X F94X F94 79(5) . . . . ?
C93X C94X F94X F94 -95(4) . . . . ?
C93 C94X F94X F94 -67(4) . . . . ?
C95 C94X F94X F94 49(5) . . . . ?
C95X C94X F94X C94 83.8(18) . . . . ?
C93X C94X F94X C94 -89.7(19) . . . . ?
F94 C94X F94X C94 5(5) . . . . ?
C93 C94X F94X C94 -62.2(16) . . . . ?
C95 C94X F94X C94 54.6(14) . . . . ?
C94X C94 F94X F94 174(6) . . . . ?
C95 C94 F94X F94 98(5) . . . . ?
C93 C94 F94X F94 -117(5) . . . . ?
C95X C94 F94X F94 120(5) . . . . ?
C93X C94 F94X F94 -135(5) . . . . ?
F94 C94 F94X C94X -174(6) . . . . ?
C95 C94 F94X C94X -76.1(17) . . . . ?
C93 C94 F94X C94X 69.6(17) . . . . ?
C95X C94 F94X C94X -53.4(15) . . . . ?
C93X C94 F94X C94X 51.1(15) . . . . ?
C95 F95 F95X C95X -8(3) . . . . ?
C95X F95 F95X C95 8(3) . . . . ?
C95 C95X F95X F95 15(6) . . . . ?
C94X C95X F95X F95 -86(6) . . . . ?
C96X C95X F95X F95 90(6) . . . . ?
C94 C95X F95X F95 -50(6) . . . . ?
C96 C95X F95X F95 71(6) . . . . ?
C94X C95X F95X C95 -101(2) . . . . ?
C96X C95X F95X C95 75.5(19) . . . . ?
C94 C95X F95X C95 -64.3(17) . . . . ?
F95 C95X F95X C95 -15(6) . . . . ?
C96 C95X F95X C95 56.7(16) . . . . ?
C95X C95 F95X F95 -164(6) . . . . ?
C96 C95 F95X F95 119(6) . . . . ?
C94 C95 F95X F95 -95(6) . . . . ?
C96X C95 F95X F95 137(6) . . . . ?
C94X C95 F95X F95 -118(6) . . . . ?
F95 C95 F95X C95X 164(6) . . . . ?
C96 C95 F95X C95X -77.3(19) . . . . ?
C94 C95 F95X C95X 69.2(17) . . . . ?
C96X C95 F95X C95X -59.6(18) . . . . ?
C94X C95 F95X C95X 45.4(14) . . . . ?
C95 C96 C97 C98 -78.1(13) . . . . ?
C91 C96 C97 C98 112.9(14) . . . . ?
C91X C96 C97 C98 129.1(17) . . . . ?
C95X C96 C97 C98 -106.4(12) . . . . ?
C95 C96 C97 C9C 103.6(13) . . . . ?
C91 C96 C97 C9C -65(2) . . . . ?
C91X C96 C97 C9C -49(2) . . . . ?
C95X C96 C97 C9C 75.4(15) . . . . ?
C95 C96 C97 C96X 81(3) . . . . ?
C91 C96 C97 C96X -88(3) . . . . ?
C91X C96 C97 C96X -71(3) . . . . ?
C95X C96 C97 C96X 53(2) . . . . ?
C91X C96X C97 C98 96.3(12) . . . . ?
C95X C96X C97 C98 -76.4(14) . . . . ?
C95 C96X C97 C98 -45.3(17) . . . . ?
C91 C96X C97 C98 83.6(16) . . . . ?
C91X C96X C97 C9C -90.2(12) . . . . ?
C95X C96X C97 C9C 97.0(10) . . . . ?
C95 C96X C97 C9C 128.2(12) . . . . ?
C91 C96X C97 C9C -102.9(14) . . . . ?
C91X C96X C97 C96 72(3) . . . . ?
C95X C96X C97 C96 -101(3) . . . . ?
C95 C96X C97 C96 -70(3) . . . . ?
C91 C96X C97 C96 59(3) . . . . ?
C9C C97 C98 C99 2.8(15) . . . . ?
C96 C97 C98 C99 -175.7(10) . . . . ?
C96X C97 C98 C99 176.2(10) . . . . ?
C9C C97 C98 F98 -179.7(8) . . . . ?
C96 C97 C98 F98 1.7(14) . . . . ?
C96X C97 C98 F98 -6.3(17) . . . . ?
C97 C98 C99 C9A -2.4(16) . . . . ?
F98 C98 C99 C9A 179.9(9) . . . . ?
C97 C98 C99 F99 178.7(10) . . . . ?
F98 C98 C99 F99 1.1(13) . . . . ?
F99 C99 C9A F9A 2.1(15) . . . . ?
C98 C99 C9A F9A -176.8(8) . . . . ?
F99 C99 C9A C9B 178.8(8) . . . . ?
C98 C99 C9A C9B -0.1(15) . . . . ?
C99 C9A C9B F9B -178.3(9) . . . . ?
F9A C9A C9B F9B -1.6(13) . . . . ?
C99 C9A C9B C9C 2.0(14) . . . . ?
F9A C9A C9B C9C 178.8(8) . . . . ?
F9B C9B C9C F9C 3.3(13) . . . . ?
C9A C9B C9C F9C -177.0(8) . . . . ?
F9B C9B C9C C97 178.7(8) . . . . ?
C9A C9B C9C C97 -1.6(14) . . . . ?
C98 C97 C9C F9C 174.6(8) . . . . ?
C96 C97 C9C F9C -7.2(17) . . . . ?
C96X C97 C9C F9C 0.4(13) . . . . ?
C98 C97 C9C C9B -0.7(14) . . . . ?
C96 C97 C9C C9B 177.4(11) . . . . ?
C96X C97 C9C C9B -175.0(9) . . . . ?
F10 B10 C101 C106 44.0(11) . . . . ?
C111 B10 C101 C106 -71.4(10) . . . . ?
C121 B10 C101 C106 159.3(7) . . . . ?
F10 B10 C101 C102 -136.0(8) . . . . ?
C111 B10 C101 C102 108.5(10) . . . . ?
C121 B10 C101 C102 -20.8(12) . . . . ?
C106 C101 C102 C103 -0.6(12) . . . . ?
B10 C101 C102 C103 179.5(8) . . . . ?
C106 C101 C102 F102 174.5(7) . . . . ?
B10 C101 C102 F102 -5.4(12) . . . . ?
F102 C102 C103 F103 4.4(12) . . . . ?
C101 C102 C103 F103 179.6(8) . . . . ?
F102 C102 C103 C104 -175.1(8) . . . . ?
C101 C102 C103 C104 0.0(14) . . . . ?
F103 C103 C104 C105 -179.1(8) . . . . ?
C102 C103 C104 C105 0.5(13) . . . . ?
F103 C103 C104 F104 0.4(13) . . . . ?
C102 C103 C104 F104 179.9(8) . . . . ?
F104 C104 C105 C106 -179.8(8) . . . . ?
C103 C104 C105 C106 -0.4(15) . . . . ?
F104 C104 C105 F105 -2.4(14) . . . . ?
C103 C104 C105 F105 177.0(8) . . . . ?
C104 C105 C106 C101 -0.2(14) . . . . ?
F105 C105 C106 C101 -177.6(7) . . . . ?
C104 C105 C106 C107 177.1(9) . . . . ?
F105 C105 C106 C107 -0.3(12) . . . . ?
C102 C101 C106 C105 0.6(11) . . . . ?
B10 C101 C106 C105 -179.4(8) . . . . ?
C102 C101 C106 C107 -176.5(8) . . . . ?
B10 C101 C106 C107 3.5(12) . . . . ?
C105 C106 C107 C108 -81.2(11) . . . . ?
C101 C106 C107 C108 96.0(10) . . . . ?
C105 C106 C107 C10C 92.0(10) . . . . ?
C101 C106 C107 C10C -90.8(11) . . . . ?
C10C C107 C108 F108 -178.8(7) . . . . ?
C106 C107 C108 F108 -5.1(12) . . . . ?
C10C C107 C108 C109 -2.0(13) . . . . ?
C106 C107 C108 C109 171.6(8) . . . . ?
F108 C108 C109 C10A 178.1(8) . . . . ?
C107 C108 C109 C10A 1.2(13) . . . . ?
F108 C108 C109 F109 -2.8(11) . . . . ?
C107 C108 C109 F109 -179.7(8) . . . . ?
C108 C109 C10A C10B 2.0(14) . . . . ?
F109 C109 C10A C10B -177.1(8) . . . . ?
C108 C109 C10A F10A 175.6(7) . . . . ?
F109 C109 C10A F10A -3.5(12) . . . . ?
C109 C10A C10B C10C -4.3(15) . . . . ?
F10A C10A C10B C10C -177.5(8) . . . . ?
C109 C10A C10B F10B 178.8(8) . . . . ?
F10A C10A C10B F10B 5.6(15) . . . . ?
C10A C10B C10C F10C -173.5(9) . . . . ?
F10B C10B C10C F10C 3.4(12) . . . . ?
C10A C10B C10C C107 3.4(14) . . . . ?
F10B C10B C10C C107 -179.7(8) . . . . ?
C108 C107 C10C F10C 176.7(7) . . . . ?
C106 C107 C10C F10C 3.1(12) . . . . ?
C108 C107 C10C C10B -0.2(13) . . . . ?
C106 C107 C10C C10B -173.8(8) . . . . ?
F10 B10 C111 C112 -157.8(6) . . . . ?
C101 B10 C111 C112 -42.3(10) . . . . ?
C121 B10 C111 C112 84.8(10) . . . . ?
F10 B10 C111 C116 20.5(11) . . . . ?
C101 B10 C111 C116 136.0(8) . . . . ?
C121 B10 C111 C116 -96.9(10) . . . . ?
C116 C111 C112 C113 0.0(11) . . . . ?
B10 C111 C112 C113 178.6(8) . . . . ?
C116 C111 C112 F112 179.0(6) . . . . ?
B10 C111 C112 F112 -2.4(10) . . . . ?
F112 C112 C113 C114 -178.5(7) . . . . ?
C111 C112 C113 C114 0.6(14) . . . . ?
F112 C112 C113 F113 -1.0(11) . . . . ?
C111 C112 C113 F113 178.1(6) . . . . ?
F113 C113 C114 C115 -178.4(7) . . . . ?
C112 C113 C114 C115 -1.0(14) . . . . ?
F113 C113 C114 F114 0.6(13) . . . . ?
C112 C113 C114 F114 178.0(7) . . . . ?
C113 C114 C115 F115 178.3(8) . . . . ?
F114 C114 C115 F115 -0.7(11) . . . . ?
C113 C114 C115 C116 0.9(13) . . . . ?
F114 C114 C115 C116 -178.2(7) . . . . ?
F115 C115 C116 C111 -177.8(7) . . . . ?
C114 C115 C116 C111 -0.4(12) . . . . ?
F115 C115 C116 C117 1.0(11) . . . . ?
C114 C115 C116 C117 178.4(7) . . . . ?
C112 C111 C116 C115 0.0(10) . . . . ?
B10 C111 C116 C115 -178.5(7) . . . . ?
C112 C111 C116 C117 -178.7(7) . . . . ?
B10 C111 C116 C117 2.8(12) . . . . ?
C115 C116 C117 C118 64.7(11) . . . . ?
C111 C116 C117 C118 -116.5(10) . . . . ?
C115 C116 C117 C11C -119.1(10) . . . . ?
C111 C116 C117 C11C 59.7(11) . . . . ?
C11C C117 C118 C119 1.1(14) . . . . ?
C116 C117 C118 C119 177.5(9) . . . . ?
C11C C117 C118 F118 179.1(8) . . . . ?
C116 C117 C118 F118 -4.5(13) . . . . ?
F118 C118 C119 F119 0.8(14) . . . . ?
C117 C118 C119 F119 178.8(9) . . . . ?
F118 C118 C119 C11A -179.1(9) . . . . ?
C117 C118 C119 C11A -1.1(15) . . . . ?
F119 C119 C11A F11A -0.7(15) . . . . ?
C118 C119 C11A F11A 179.2(9) . . . . ?
F119 C119 C11A C11B -179.5(9) . . . . ?
C118 C119 C11A C11B 0.4(15) . . . . ?
F11A C11A C11B F11B -0.1(15) . . . . ?
C119 C11A C11B F11B 178.7(9) . . . . ?
F11A C11A C11B C11C -178.5(9) . . . . ?
C119 C11A C11B C11C 0.3(15) . . . . ?
F11B C11B C11C F11C 1.2(13) . . . . ?
C11A C11B C11C F11C 179.5(9) . . . . ?
F11B C11B C11C C117 -178.6(9) . . . . ?
C11A C11B C11C C117 -0.3(15) . . . . ?
C118 C117 C11C F11C 179.8(8) . . . . ?
C116 C117 C11C F11C 3.4(13) . . . . ?
C118 C117 C11C C11B -0.4(13) . . . . ?
C116 C117 C11C C11B -176.8(9) . . . . ?
F10 B10 C121 C122 -136.9(8) . . . . ?
C111 B10 C121 C122 -19.6(13) . . . . ?
C101 B10 C121 C122 107.9(10) . . . . ?
F10 B10 C121 C126 49.4(11) . . . . ?
C111 B10 C121 C126 166.8(8) . . . . ?
C101 B10 C121 C126 -65.7(10) . . . . ?
C126 C121 C122 F122 -178.0(8) . . . . ?
B10 C121 C122 F122 8.0(13) . . . . ?
C126 C121 C122 C123 1.5(13) . . . . ?
B10 C121 C122 C123 -172.4(9) . . . . ?
F122 C122 C123 C124 179.6(9) . . . . ?
C121 C122 C123 C124 0.1(15) . . . . ?
F122 C122 C123 F123 0.3(12) . . . . ?
C121 C122 C123 F123 -179.3(7) . . . . ?
F123 C123 C124 F124 -1.4(15) . . . . ?
C122 C123 C124 F124 179.3(8) . . . . ?
F123 C123 C124 C125 177.3(7) . . . . ?
C122 C123 C124 C125 -2.0(15) . . . . ?
C123 C124 C125 C126 2.4(14) . . . . ?
F124 C124 C125 C126 -178.9(9) . . . . ?
C123 C124 C125 F125 -178.6(8) . . . . ?
F124 C124 C125 F125 0.1(13) . . . . ?
C124 C125 C126 C121 -0.8(14) . . . . ?
F125 C125 C126 C121 -179.7(8) . . . . ?
C124 C125 C126 C127 176.4(8) . . . . ?
F125 C125 C126 C127 -2.5(13) . . . . ?
C122 C121 C126 C125 -1.1(13) . . . . ?
B10 C121 C126 C125 173.1(8) . . . . ?
C122 C121 C126 C127 -178.1(8) . . . . ?
B10 C121 C126 C127 -3.9(13) . . . . ?
C125 C126 C127 C128 -75.5(11) . . . . ?
C121 C126 C127 C128 101.7(12) . . . . ?
C125 C126 C127 C12C 103.3(10) . . . . ?
C121 C126 C127 C12C -79.5(11) . . . . ?
C12C C127 C128 F128 -177.5(8) . . . . ?
C126 C127 C128 F128 1.4(13) . . . . ?
C12C C127 C128 C129 1.8(14) . . . . ?
C126 C127 C128 C129 -179.4(8) . . . . ?
C127 C128 C129 F129 176.9(9) . . . . ?
F128 C128 C129 F129 -3.8(12) . . . . ?
C127 C128 C129 C12A -0.3(14) . . . . ?
F128 C128 C129 C12A 178.9(8) . . . . ?
F129 C129 C12A F12A 1.7(15) . . . . ?
C128 C129 C12A F12A 178.9(8) . . . . ?
F129 C129 C12A C12B -178.9(9) . . . . ?
C128 C129 C12A C12B -1.7(15) . . . . ?
F12A C12A C12B F12B -0.3(15) . . . . ?
C129 C12A C12B F12B -179.7(9) . . . . ?
F12A C12A C12B C12C -178.4(8) . . . . ?
C129 C12A C12B C12C 2.2(16) . . . . ?
C128 C127 C12C F12C 177.6(8) . . . . ?
C126 C127 C12C F12C -1.3(14) . . . . ?
C128 C127 C12C C12B -1.2(14) . . . . ?
C126 C127 C12C C12B 179.9(8) . . . . ?
C12A C12B C12C F12C -179.5(9) . . . . ?
F12B C12B C12C F12C 2.3(13) . . . . ?
C12A C12B C12C C127 -0.7(14) . . . . ?
F12B C12B C12C C127 -178.8(8) . . . . ?
